data_7022972
loop_
_publ_author_name
'Knott, Stanley A.'
'Templeton, Jeffrey N.'
'Durham, Jessica L.'
'Howard, Angela M.'
'McDonald, Robert'
'Szczepura, Lisa F.'

_publ_section_title
;
 Azide alkyne cycloaddition facilitated by hexanuclear rhenium
 chalcogenide cluster complexes.
;
_journal_issue 22
_journal_name_full 'Dalton transactions (Cambridge, England : 2003)'
_journal_page_first 8132
_journal_page_last 8139
_journal_paper_doi 10.1039/c3dt50436k
_journal_volume 42
_journal_year 2013
_chemical_formula_moiety 'C24 H60 N6 P4 Re6 Se8, 1.5(C H2 Cl2)'
_chemical_formula_sum 'C25.5 H63 Cl3 N6 P4 Re6 Se8'
_chemical_formula_weight 2432.93
_chemical_name_systematic
;
?
;
_space_group_IT_number 14
_symmetry_cell_setting monoclinic
_symmetry_space_group_name_Hall '-P 2ybc'
_symmetry_space_group_name_H-M 'P 1 21/c 1'
_atom_sites_solution_hydrogens geom
_atom_sites_solution_primary direct
_atom_sites_solution_secondary difmap
_audit_creation_method SHELXL-97
_cell_angle_alpha 90.00
_cell_angle_beta 103.1417(7)
_cell_angle_gamma 90.00
_cell_formula_units_Z 4
_cell_length_a 11.2984(6)
_cell_length_b 20.7624(12)
_cell_length_c 23.0471(13)
_cell_measurement_reflns_used 9921
_cell_measurement_temperature 173(2)
_cell_measurement_theta_max 27.29
_cell_measurement_theta_min 2.24
_cell_volume 5264.8(5)
_computing_cell_refinement 'Bruker SAINT'
_computing_data_collection 'Bruker APEX2'
_computing_data_reduction 'Bruker SAINT'
_computing_molecular_graphics 'Bruker SHELXTL'
_computing_publication_material 'Bruker SHELXTL'
_computing_structure_refinement 'SHELXL-97 (Sheldrick, 2008)'
_computing_structure_solution 'DIRDIF-2008 (Beurskens et al., 2008)'
_diffrn_ambient_temperature 173(2)
_diffrn_measured_fraction_theta_full 0.997
_diffrn_measured_fraction_theta_max 0.997
_diffrn_measurement_device_type 'Bruker APEX-II CCD'
_diffrn_measurement_method '\w scans'
_diffrn_radiation_monochromator graphite
_diffrn_radiation_source 'fine-focus sealed tube'
_diffrn_radiation_type MoK\a
_diffrn_radiation_wavelength 0.71073
_diffrn_reflns_av_R_equivalents 0.0396
_diffrn_reflns_av_sigmaI/netI 0.0330
_diffrn_reflns_limit_h_max 14
_diffrn_reflns_limit_h_min -14
_diffrn_reflns_limit_k_max 26
_diffrn_reflns_limit_k_min -26
_diffrn_reflns_limit_l_max 29
_diffrn_reflns_limit_l_min -29
_diffrn_reflns_number 45863
_diffrn_reflns_theta_full 27.51
_diffrn_reflns_theta_max 27.51
_diffrn_reflns_theta_min 1.81
_diffrn_standards_number 0
_exptl_absorpt_coefficient_mu 19.572
_exptl_absorpt_correction_T_max 0.5082
_exptl_absorpt_correction_T_min 0.0470
_exptl_absorpt_correction_type integration
_exptl_absorpt_process_details 'SADABS (Sheldrick, 2008)'
_exptl_crystal_colour orange
_exptl_crystal_density_diffrn 3.069
_exptl_crystal_density_method 'not measured'
_exptl_crystal_description prism
_exptl_crystal_F_000 4364
_exptl_crystal_size_max 0.40
_exptl_crystal_size_mid 0.12
_exptl_crystal_size_min 0.04
_platon_squeeze_details
;
Attempts to refine peaks of residual electron density as
disordered or partial-occupancy solvent dichloromethane chlorine or
carbon atoms were unsuccessful. The data were corrected for
disordered electron density through use of the SQUEEZE procedure
(Sluis, P. van der; Spek, A. L. Acta Crystallogr. 1990, A46, 194-201)
as implemented in PLATON (Spek, A. L. Acta Crystallogr. 1990, A46,
C34; Spek, A. L. J. Appl. Cryst. 2003, 36, 7-13. PLATON - a
multipurpose crystallographic tool. Utrecht University, Utrecht, The
Netherlands). A total solvent-accessible void volume of 782.7 cubic
Angstroms with a total electron count of 251 (consistent with 6
molecules of solvent dichloromethane, or 1.5 molecules per formula
unit of the hexarhenium complex molecule) was found in the unit cell.
;
_refine_diff_density_max 1.639
_refine_diff_density_min -1.791
_refine_diff_density_rms 0.239
_refine_ls_extinction_method none
_refine_ls_goodness_of_fit_ref 1.066
_refine_ls_hydrogen_treatment constr
_refine_ls_matrix_type full
_refine_ls_number_parameters 433
_refine_ls_number_reflns 12075
_refine_ls_number_restraints 0
_refine_ls_restrained_S_all 1.066
_refine_ls_R_factor_all 0.0489
_refine_ls_R_factor_gt 0.0362
_refine_ls_shift/su_max 0.001
_refine_ls_shift/su_mean 0.000
_refine_ls_structure_factor_coef Fsqd
_refine_ls_weighting_details 'calc w=1/[\s^2^(Fo^2^)+(0.0189P)^2^+92.0853P] where P=(Fo^2^+2Fc^2^)/3'
_refine_ls_weighting_scheme calc
_refine_ls_wR_factor_gt 0.0776
_refine_ls_wR_factor_ref 0.0810
_reflns_number_gt 9501
_reflns_number_total 12075
_reflns_threshold_expression I>2\s(I)
_cod_data_source_file c3dt50436k.txt
_cod_data_source_block isu1202
_cod_depositor_comments
;
The following automatic conversions were performed:

'_symmetry_cell_setting' value 'Monoclinic' changed to 'monoclinic'
according to /home/saulius/struct/CIF-dictionaries/cif_core.dic
dictionary named 'cif_core.dic' version 2.4.2 from 2011-04-26.

Automatic conversion script
Id: cif_fix_values 1891 2012-01-12 08:04:46Z andrius 
;
_cod_original_sg_symbol_H-M 'P 21/c'
_cod_database_code 7022972

loop_
_symmetry_equiv_pos_as_xyz
'x, y, z'
'-x, y+1/2, -z+1/2'
'-x, -y, -z'
'x, -y-1/2, z-1/2'

loop_
_atom_site_label
_atom_site_type_symbol
_atom_site_fract_x
_atom_site_fract_y
_atom_site_fract_z
_atom_site_U_iso_or_equiv
_atom_site_adp_type
_atom_site_occupancy
_atom_site_symmetry_multiplicity
_atom_site_calc_flag
_atom_site_refinement_flags
Re1 Re 0.21578(3) 0.225312(17) 0.052798(15) 0.01961(8) Uani 1 1 d .
Re2 Re 0.21904(3) 0.111233(17) 0.104079(15) 0.01859(8) Uani 1 1 d .
Re3 Re 0.36121(3) 0.204470(18) 0.157669(15) 0.01990(8) Uani 1 1 d .
Re4 Re 0.16983(3) 0.279781(17) 0.148547(15) 0.01903(8) Uani 1 1 d .
Re5 Re 0.02863(3) 0.187373(17) 0.093899(15) 0.01832(8) Uani 1 1 d .
Re6 Re 0.17242(3) 0.166184(17) 0.198864(15) 0.01947(8) Uani 1 1 d .
Se1 Se 0.39674(8) 0.15119(5) 0.06491(4) 0.0259(2) Uani 1 1 d .
Se2 Se 0.34840(9) 0.31296(5) 0.10810(4) 0.0274(2) Uani 1 1 d .
Se3 Se 0.03393(8) 0.29644(4) 0.04698(4) 0.02471(19) Uani 1 1 d .
Se4 Se 0.08076(8) 0.13468(4) 0.00458(4) 0.02337(19) Uani 1 1 d .
Se5 Se 0.35688(8) 0.09598(5) 0.20590(4) 0.02451(19) Uani 1 1 d .
Se6 Se 0.30948(8) 0.25615(5) 0.24737(4) 0.02455(19) Uani 1 1 d .
Se7 Se -0.00892(8) 0.23973(5) 0.18676(4) 0.02331(19) Uani 1 1 d .
Se8 Se 0.03626(8) 0.07933(4) 0.14313(4) 0.02239(18) Uani 1 1 d .
P1 P 0.2499(3) 0.26819(14) -0.04174(12) 0.0348(6) Uani 1 1 d .
P2 P 0.2559(2) -0.00150(12) 0.07786(11) 0.0254(5) Uani 1 1 d .
P3 P 0.5823(2) 0.21713(13) 0.19966(12) 0.0295(6) Uani 1 1 d .
P4 P 0.1390(2) 0.38898(12) 0.18418(11) 0.0265(5) Uani 1 1 d .
N1 N -0.1600(7) 0.1790(4) 0.0574(3) 0.0265(17) Uani 1 1 d .
N2 N -0.2085(8) 0.2032(5) 0.0105(4) 0.041(2) Uani 1 1 d .
N3 N -0.2566(11) 0.2271(6) -0.0335(5) 0.076(4) Uani 1 1 d .
N4 N 0.1486(8) 0.1326(4) 0.2824(4) 0.033(2) Uani 1 1 d .
N5 N 0.0531(8) 0.1143(4) 0.2905(4) 0.0293(18) Uani 1 1 d .
N6 N -0.0348(9) 0.0966(5) 0.3014(5) 0.048(3) Uani 1 1 d .
C11 C 0.1841(11) 0.2214(6) -0.1069(5) 0.044(3) Uani 1 1 d .
H11A H 0.2194 0.2356 -0.1403 0.053 Uiso 1 1 calc R
H11B H 0.2061 0.1756 -0.0988 0.053 Uiso 1 1 calc R
C12 C 0.0451(12) 0.2271(8) -0.1257(6) 0.058(4) Uani 1 1 d .
H12A H 0.0149 0.2010 -0.1615 0.070 Uiso 1 1 calc R
H12B H 0.0226 0.2722 -0.1343 0.070 Uiso 1 1 calc R
H12C H 0.0092 0.2116 -0.0934 0.070 Uiso 1 1 calc R
C13 C 0.4137(11) 0.2718(7) -0.0422(5) 0.053(4) Uani 1 1 d .
H13A H 0.4542 0.2991 -0.0083 0.064 Uiso 1 1 calc R
H13B H 0.4472 0.2278 -0.0342 0.064 Uiso 1 1 calc R
C14 C 0.4497(14) 0.2955(11) -0.0952(6) 0.091(6) Uani 1 1 d .
H14A H 0.5386 0.2966 -0.0879 0.109 Uiso 1 1 calc R
H14B H 0.4172 0.3389 -0.1046 0.109 Uiso 1 1 calc R
H14C H 0.4175 0.2667 -0.1289 0.109 Uiso 1 1 calc R
C15 C 0.1930(14) 0.3491(6) -0.0641(5) 0.056(4) Uani 1 1 d .
H15A H 0.2111 0.3582 -0.1033 0.067 Uiso 1 1 calc R
H15B H 0.1034 0.3479 -0.0702 0.067 Uiso 1 1 calc R
C16 C 0.2366(16) 0.4036(7) -0.0255(6) 0.067(4) Uani 1 1 d .
H16A H 0.1968 0.4430 -0.0434 0.081 Uiso 1 1 calc R
H16B H 0.3248 0.4077 -0.0205 0.081 Uiso 1 1 calc R
H16C H 0.2177 0.3967 0.0135 0.081 Uiso 1 1 calc R
C21 C 0.1850(9) -0.0642(5) 0.1141(4) 0.030(2) Uani 1 1 d .
H21A H 0.0962 -0.0566 0.1047 0.036 Uiso 1 1 calc R
H21B H 0.1988 -0.1063 0.0964 0.036 Uiso 1 1 calc R
C22 C 0.2298(10) -0.0693(6) 0.1826(5) 0.042(3) Uani 1 1 d .
H22A H 0.1860 -0.1041 0.1975 0.050 Uiso 1 1 calc R
H22B H 0.2146 -0.0285 0.2010 0.050 Uiso 1 1 calc R
H22C H 0.3171 -0.0786 0.1927 0.050 Uiso 1 1 calc R
C23 C 0.4168(9) -0.0232(5) 0.0964(5) 0.034(2) Uani 1 1 d .
H23A H 0.4608 0.0070 0.0755 0.041 Uiso 1 1 calc R
H23B H 0.4483 -0.0167 0.1397 0.041 Uiso 1 1 calc R
C24 C 0.4476(11) -0.0919(6) 0.0811(7) 0.055(4) Uani 1 1 d .
H24A H 0.5358 -0.0983 0.0927 0.065 Uiso 1 1 calc R
H24B H 0.4194 -0.0989 0.0381 0.065 Uiso 1 1 calc R
H24C H 0.4074 -0.1226 0.1026 0.065 Uiso 1 1 calc R
C25 C 0.2020(10) -0.0229(5) -0.0001(4) 0.031(2) Uani 1 1 d .
H25A H 0.2087 -0.0701 -0.0040 0.037 Uiso 1 1 calc R
H25B H 0.1148 -0.0116 -0.0126 0.037 Uiso 1 1 calc R
C26 C 0.2689(11) 0.0093(6) -0.0427(5) 0.046(3) Uani 1 1 d .
H26A H 0.2332 -0.0047 -0.0836 0.055 Uiso 1 1 calc R
H26B H 0.3549 -0.0028 -0.0320 0.055 Uiso 1 1 calc R
H26C H 0.2615 0.0562 -0.0401 0.055 Uiso 1 1 calc R
C31 C 0.6481(10) 0.2929(6) 0.1797(6) 0.048(3) Uani 1 1 d .
H31A H 0.5980 0.3295 0.1880 0.057 Uiso 1 1 calc R
H31B H 0.7308 0.2982 0.2052 0.057 Uiso 1 1 calc R
C32 C 0.6552(11) 0.2952(7) 0.1147(6) 0.055(4) Uani 1 1 d .
H32A H 0.6940 0.3355 0.1069 0.066 Uiso 1 1 calc R
H32B H 0.5731 0.2929 0.0893 0.066 Uiso 1 1 calc R
H32C H 0.7032 0.2586 0.1061 0.066 Uiso 1 1 calc R
C33 C 0.6844(10) 0.1589(5) 0.1778(6) 0.042(3) Uani 1 1 d .
H33A H 0.6714 0.1598 0.1338 0.051 Uiso 1 1 calc R
H33B H 0.7691 0.1728 0.1946 0.051 Uiso 1 1 calc R
C34 C 0.6705(11) 0.0899(6) 0.1970(7) 0.058(4) Uani 1 1 d .
H34A H 0.7292 0.0624 0.1832 0.070 Uiso 1 1 calc R
H34B H 0.5879 0.0748 0.1795 0.070 Uiso 1 1 calc R
H34C H 0.6856 0.0879 0.2405 0.070 Uiso 1 1 calc R
C35 C 0.6196(11) 0.2201(8) 0.2807(5) 0.059(4) Uani 1 1 d .
H35A H 0.5765 0.2573 0.2931 0.070 Uiso 1 1 calc R
H35B H 0.5871 0.1807 0.2956 0.070 Uiso 1 1 calc R
C36 C 0.7517(12) 0.2256(9) 0.3108(7) 0.084(6) Uani 1 1 d .
H36A H 0.7606 0.2261 0.3541 0.101 Uiso 1 1 calc R
H36B H 0.7847 0.2656 0.2982 0.101 Uiso 1 1 calc R
H36C H 0.7960 0.1887 0.2997 0.101 Uiso 1 1 calc R
C41 C 0.1007(10) 0.3866(5) 0.2568(5) 0.037(2) Uani 1 1 d .
H41A H 0.0245 0.3616 0.2525 0.044 Uiso 1 1 calc R
H41B H 0.1654 0.3622 0.2842 0.044 Uiso 1 1 calc R
C42 C 0.0844(13) 0.4495(6) 0.2861(6) 0.054(3) Uani 1 1 d .
H42A H 0.0668 0.4413 0.3252 0.064 Uiso 1 1 calc R
H42B H 0.0167 0.4733 0.2611 0.064 Uiso 1 1 calc R
H42C H 0.1590 0.4750 0.2912 0.064 Uiso 1 1 calc R
C43 C 0.0177(10) 0.4368(5) 0.1368(5) 0.036(2) Uani 1 1 d .
H43A H 0.0226 0.4815 0.1523 0.044 Uiso 1 1 calc R
H43B H 0.0323 0.4384 0.0961 0.044 Uiso 1 1 calc R
C44 C -0.1069(11) 0.4120(7) 0.1332(7) 0.060(4) Uani 1 1 d .
H44A H -0.1658 0.4394 0.1065 0.072 Uiso 1 1 calc R
H44B H -0.1241 0.4123 0.1730 0.072 Uiso 1 1 calc R
H44C H -0.1130 0.3679 0.1178 0.072 Uiso 1 1 calc R
C45 C 0.2664(10) 0.4450(5) 0.1929(5) 0.040(3) Uani 1 1 d .
H45A H 0.2876 0.4496 0.1537 0.048 Uiso 1 1 calc R
H45B H 0.2384 0.4877 0.2035 0.048 Uiso 1 1 calc R
C46 C 0.3802(11) 0.4280(6) 0.2382(6) 0.052(3) Uani 1 1 d .
H46A H 0.4421 0.4611 0.2382 0.063 Uiso 1 1 calc R
H46B H 0.4105 0.3862 0.2281 0.063 Uiso 1 1 calc R
H46C H 0.3622 0.4257 0.2778 0.063 Uiso 1 1 calc R

loop_
_atom_site_aniso_label
_atom_site_aniso_U_11
_atom_site_aniso_U_22
_atom_site_aniso_U_33
_atom_site_aniso_U_23
_atom_site_aniso_U_13
_atom_site_aniso_U_12
Re1 0.02332(17) 0.02099(18) 0.01564(17) -0.00325(13) 0.00677(13) -0.00452(13)
Re2 0.01946(17) 0.02005(17) 0.01669(17) -0.00269(13) 0.00502(13) -0.00254(13)
Re3 0.01788(16) 0.02481(18) 0.01774(17) -0.00515(14) 0.00554(13) -0.00293(13)
Re4 0.01936(17) 0.02131(18) 0.01728(17) -0.00437(13) 0.00594(13) -0.00322(13)
Re5 0.01830(16) 0.01993(17) 0.01646(17) -0.00110(13) 0.00340(13) -0.00260(13)
Re6 0.01897(17) 0.02498(18) 0.01493(17) -0.00094(13) 0.00487(13) -0.00140(13)
Se1 0.0263(5) 0.0281(5) 0.0263(5) -0.0068(4) 0.0122(4) -0.0036(4)
Se2 0.0287(5) 0.0282(5) 0.0278(5) -0.0055(4) 0.0114(4) -0.0081(4)
Se3 0.0290(5) 0.0221(5) 0.0224(5) 0.0007(4) 0.0044(4) -0.0007(4)
Se4 0.0272(5) 0.0246(5) 0.0173(4) -0.0039(3) 0.0031(3) -0.0050(4)
Se5 0.0225(4) 0.0285(5) 0.0219(5) 0.0013(4) 0.0037(4) 0.0013(4)
Se6 0.0224(4) 0.0331(5) 0.0180(4) -0.0078(4) 0.0044(3) -0.0022(4)
Se7 0.0196(4) 0.0284(5) 0.0237(5) -0.0029(4) 0.0087(3) -0.0009(4)
Se8 0.0219(4) 0.0226(4) 0.0232(5) 0.0017(4) 0.0062(3) -0.0037(3)
P1 0.0492(17) 0.0363(15) 0.0221(13) 0.0001(11) 0.0149(12) -0.0100(13)
P2 0.0259(12) 0.0231(12) 0.0281(13) -0.0051(10) 0.0081(10) -0.0017(10)
P3 0.0198(12) 0.0353(14) 0.0336(14) -0.0074(11) 0.0065(10) -0.0047(10)
P4 0.0305(13) 0.0240(12) 0.0259(13) -0.0069(10) 0.0082(10) -0.0024(10)
N1 0.024(4) 0.032(4) 0.021(4) 0.000(3) -0.001(3) 0.001(3)
N2 0.029(5) 0.041(5) 0.048(6) -0.004(5) 0.002(4) -0.009(4)
N3 0.075(8) 0.078(9) 0.053(7) 0.030(7) -0.034(6) -0.015(7)
N4 0.032(5) 0.047(5) 0.022(4) 0.005(4) 0.010(3) 0.002(4)
N5 0.040(5) 0.027(4) 0.024(4) -0.001(3) 0.014(4) 0.002(4)
N6 0.054(6) 0.046(6) 0.048(6) 0.006(5) 0.023(5) -0.016(5)
C11 0.054(7) 0.063(8) 0.016(5) -0.001(5) 0.008(5) -0.008(6)
C12 0.061(8) 0.084(11) 0.034(7) 0.011(7) 0.016(6) -0.015(7)
C13 0.040(7) 0.082(10) 0.039(7) 0.005(7) 0.009(5) -0.021(7)
C14 0.054(9) 0.18(2) 0.042(8) 0.001(11) 0.010(7) -0.032(11)
C15 0.091(10) 0.050(8) 0.030(7) 0.008(6) 0.023(7) 0.003(7)
C16 0.110(13) 0.045(8) 0.050(8) 0.012(7) 0.026(8) -0.005(8)
C21 0.034(5) 0.023(5) 0.033(6) -0.003(4) 0.009(4) -0.003(4)
C22 0.044(6) 0.035(6) 0.044(7) 0.016(5) 0.008(5) -0.003(5)
C23 0.027(5) 0.033(6) 0.044(6) 0.003(5) 0.010(5) 0.000(4)
C24 0.043(7) 0.036(7) 0.085(10) -0.015(7) 0.017(7) 0.004(5)
C25 0.044(6) 0.024(5) 0.026(5) -0.017(4) 0.008(4) -0.003(4)
C26 0.058(8) 0.043(7) 0.042(7) -0.010(5) 0.023(6) -0.004(6)
C31 0.026(6) 0.058(8) 0.060(8) -0.010(6) 0.012(5) -0.010(5)
C32 0.037(7) 0.054(8) 0.081(10) 0.001(7) 0.031(7) -0.007(6)
C33 0.035(6) 0.037(6) 0.053(7) -0.007(5) 0.005(5) -0.003(5)
C34 0.037(7) 0.041(7) 0.092(11) 0.002(7) 0.005(7) 0.007(5)
C35 0.036(6) 0.106(12) 0.029(6) -0.013(7) -0.003(5) -0.017(7)
C36 0.045(8) 0.123(16) 0.075(11) -0.031(11) -0.005(8) -0.007(9)
C41 0.044(6) 0.031(6) 0.039(6) -0.006(5) 0.017(5) 0.000(5)
C42 0.080(9) 0.038(7) 0.054(8) -0.024(6) 0.038(7) -0.008(6)
C43 0.046(6) 0.023(5) 0.036(6) -0.007(4) -0.001(5) 0.006(4)
C44 0.050(8) 0.057(9) 0.066(9) -0.009(7) -0.001(7) 0.014(7)
C45 0.048(7) 0.029(6) 0.045(7) -0.015(5) 0.018(5) -0.014(5)
C46 0.048(7) 0.050(8) 0.059(8) -0.019(6) 0.012(6) -0.014(6)

loop_
_atom_type_symbol
_atom_type_description
_atom_type_scat_dispersion_real
_atom_type_scat_dispersion_imag
_atom_type_scat_source
C C 0.0033 0.0016 'International Tables Vol C Tables 4.2.6.8 and 6.1.1.4'
H H 0.0000 0.0000 'International Tables Vol C Tables 4.2.6.8 and 6.1.1.4'
N N 0.0061 0.0033 'International Tables Vol C Tables 4.2.6.8 and 6.1.1.4'
P P 0.1023 0.0942 'International Tables Vol C Tables 4.2.6.8 and 6.1.1.4'
Cl Cl 0.1484 0.1585 'International Tables Vol C Tables 4.2.6.8 and 6.1.1.4'
Se Se -0.0929 2.2259 'International Tables Vol C Tables 4.2.6.8 and 6.1.1.4'
Re Re -1.0185 7.2310 'International Tables Vol C Tables 4.2.6.8 and 6.1.1.4'

loop_
_geom_angle_atom_site_label_1
_geom_angle_atom_site_label_2
_geom_angle_atom_site_label_3
_geom_angle
P1 Re1 Se3 91.78(8)
P1 Re1 Se2 89.52(7)
Se3 Re1 Se2 89.28(3)
P1 Re1 Se4 94.63(7)
Se3 Re1 Se4 90.55(3)
Se2 Re1 Se4 175.85(3)
P1 Re1 Se1 91.85(8)
Se3 Re1 Se1 176.36(4)
Se2 Re1 Se1 90.62(3)
Se4 Re1 Se1 89.28(3)
P1 Re1 Re5 136.72(7)
Se3 Re1 Re5 58.61(2)
Se2 Re1 Re5 118.06(3)
Se4 Re1 Re5 58.54(2)
Se1 Re1 Re5 118.40(3)
P1 Re1 Re3 132.93(7)
Se3 Re1 Re3 118.60(3)
Se2 Re1 Re3 58.49(3)
Se4 Re1 Re3 118.16(3)
Se1 Re1 Re3 58.46(2)
Re5 Re1 Re3 90.299(15)
P1 Re1 Re4 133.31(7)
Se3 Re1 Re4 58.47(2)
Se2 Re1 Re4 58.16(2)
Se4 Re1 Re4 118.42(3)
Se1 Re1 Re4 118.57(3)
Re5 Re1 Re4 59.902(13)
Re3 Re1 Re4 60.128(14)
P1 Re1 Re2 136.89(7)
Se3 Re1 Re2 118.63(3)
Se2 Re1 Re2 118.43(3)
Se4 Re1 Re2 58.19(2)
Se1 Re1 Re2 58.37(2)
Re5 Re1 Re2 60.040(13)
Re3 Re1 Re2 59.977(13)
Re4 Re1 Re2 89.741(16)
P2 Re2 Se4 93.71(6)
P2 Re2 Se8 92.04(6)
Se4 Re2 Se8 89.25(3)
P2 Re2 Se1 91.82(6)
Se4 Re2 Se1 89.43(3)
Se8 Re2 Se1 175.99(3)
P2 Re2 Se5 90.33(6)
Se4 Re2 Se5 175.94(3)
Se8 Re2 Se5 91.00(3)
Se1 Re2 Se5 90.05(3)
P2 Re2 Re6 133.74(6)
Se4 Re2 Re6 118.38(3)
Se8 Re2 Re6 58.74(2)
Se1 Re2 Re6 118.83(3)
Se5 Re2 Re6 58.55(2)
P2 Re2 Re3 133.63(6)
Se4 Re2 Re3 118.15(3)
Se8 Re2 Re3 119.14(3)
Se1 Re2 Re3 58.41(2)
Se5 Re2 Re3 58.34(2)
Re6 Re2 Re3 60.436(13)
P2 Re2 Re5 136.40(6)
Se4 Re2 Re5 58.47(2)
Se8 Re2 Re5 58.09(2)
Se1 Re2 Re5 118.09(3)
Se5 Re2 Re5 118.45(3)
Re6 Re2 Re5 59.926(13)
Re3 Re2 Re5 89.964(16)
P2 Re2 Re1 136.37(6)
Se4 Re2 Re1 58.37(2)
Se8 Re2 Re1 117.75(3)
Se1 Re2 Re1 58.43(3)
Se5 Re2 Re1 118.10(3)
Re6 Re2 Re1 89.863(16)
Re3 Re2 Re1 59.778(14)
Re5 Re2 Re1 59.664(13)
P3 Re3 Se6 92.06(7)
P3 Re3 Se2 91.79(7)
Se6 Re3 Se2 89.49(3)
P3 Re3 Se5 92.38(7)
Se6 Re3 Se5 89.27(3)
Se2 Re3 Se5 175.69(3)
P3 Re3 Se1 92.12(7)
Se6 Re3 Se1 175.82(3)
Se2 Re3 Se1 90.66(3)
Se5 Re3 Se1 90.27(3)
P3 Re3 Re1 134.79(7)
Se6 Re3 Re1 118.16(3)
Se2 Re3 Re1 58.40(2)
Se5 Re3 Re1 118.82(3)
Se1 Re3 Re1 58.62(3)
P3 Re3 Re2 135.50(7)
Se6 Re3 Re2 117.90(3)
Se2 Re3 Re2 118.61(3)
Se5 Re3 Re2 58.60(2)
Se1 Re3 Re2 58.51(2)
Re1 Re3 Re2 60.245(13)
P3 Re3 Re4 134.69(6)
Se6 Re3 Re4 58.18(2)
Se2 Re3 Re4 58.09(2)
Se5 Re3 Re4 117.89(3)
Se1 Re3 Re4 118.59(3)
Re1 Re3 Re4 59.993(13)
Re2 Re3 Re4 89.817(15)
P3 Re3 Re6 135.61(7)
Se6 Re3 Re6 58.40(2)
Se2 Re3 Re6 117.66(3)
Se5 Re3 Re6 58.31(2)
Se1 Re3 Re6 118.00(3)
Re1 Re3 Re6 89.599(15)
Re2 Re3 Re6 59.509(14)
Re4 Re3 Re6 59.582(14)
P4 Re4 Se2 93.32(6)
P4 Re4 Se6 89.13(7)
Se2 Re4 Se6 89.89(3)
P4 Re4 Se3 94.65(7)
Se2 Re4 Se3 89.36(3)
Se6 Re4 Se3 176.18(3)
P4 Re4 Se7 90.10(6)
Se2 Re4 Se7 176.57(3)
Se6 Re4 Se7 90.39(3)
Se3 Re4 Se7 90.14(3)
P4 Re4 Re6 131.90(6)
Se2 Re4 Re6 118.86(3)
Se6 Re4 Re6 58.76(2)
Se3 Re4 Re6 118.55(3)
Se7 Re4 Re6 58.58(2)
P4 Re4 Re5 135.70(6)
Se2 Re4 Re5 118.39(3)
Se6 Re4 Re5 118.74(3)
Se3 Re4 Re5 58.55(2)
Se7 Re4 Re5 58.60(2)
Re6 Re4 Re5 60.010(14)
P4 Re4 Re1 138.10(6)
Se2 Re4 Re1 58.49(2)
Se6 Re4 Re1 118.29(3)
Se3 Re4 Re1 58.27(2)
Se7 Re4 Re1 118.50(3)
Re6 Re4 Re1 89.990(16)
Re5 Re4 Re1 59.908(13)
P4 Re4 Re3 134.00(6)
Se2 Re4 Re3 58.50(3)
Se6 Re4 Re3 58.42(2)
Se3 Re4 Re3 118.15(3)
Se7 Re4 Re3 118.94(3)
Re6 Re4 Re3 60.374(14)
Re5 Re4 Re3 90.157(16)
Re1 Re4 Re3 59.879(13)
N1 Re5 Se8 92.0(2)
N1 Re5 Se3 91.3(2)
Se8 Re5 Se3 176.69(3)
N1 Re5 Se4 92.4(2)
Se8 Re5 Se4 89.47(3)
Se3 Re5 Se4 90.39(3)
N1 Re5 Se7 91.4(2)
Se8 Re5 Se7 89.82(3)
Se3 Re5 Se7 90.10(3)
Se4 Re5 Se7 176.21(3)
N1 Re5 Re6 135.2(2)
Se8 Re5 Re6 58.85(2)
Se3 Re5 Re6 118.45(3)
Se4 Re5 Re6 118.02(3)
Se7 Re5 Re6 58.57(2)
N1 Re5 Re4 134.3(2)
Se8 Re5 Re4 118.82(3)
Se3 Re5 Re4 58.50(2)
Se4 Re5 Re4 118.70(3)
Se7 Re5 Re4 58.60(2)
Re6 Re5 Re4 59.974(14)
N1 Re5 Re1 134.7(2)
Se8 Re5 Re1 118.94(3)
Se3 Re5 Re1 58.35(2)
Se4 Re5 Re1 58.54(2)
Se7 Re5 Re1 118.78(3)
Re6 Re5 Re1 90.132(15)
Re4 Re5 Re1 60.190(13)
N1 Re5 Re2 135.6(2)
Se8 Re5 Re2 58.65(2)
Se3 Re5 Re2 118.63(3)
Se4 Re5 Re2 58.28(2)
Se7 Re5 Re2 118.32(3)
Re6 Re5 Re2 59.755(13)
Re4 Re5 Re2 90.054(15)
Re1 Re5 Re2 60.296(14)
N4 Re6 Se5 91.5(2)
N4 Re6 Se7 91.8(2)
Se5 Re6 Se7 176.66(3)
N4 Re6 Se6 91.9(2)
Se5 Re6 Se6 89.10(3)
Se7 Re6 Se6 90.12(3)
N4 Re6 Se8 92.2(2)
Se5 Re6 Se8 91.09(3)
Se7 Re6 Se8 89.45(3)
Se6 Re6 Se8 175.89(3)
N4 Re6 Re2 134.8(3)
Se5 Re6 Re2 58.78(2)
Se7 Re6 Re2 118.94(3)
Se6 Re6 Re2 118.20(3)
Se8 Re6 Re2 58.65(2)
N4 Re6 Re4 134.8(3)
Se5 Re6 Re4 118.32(3)
Se7 Re6 Re4 58.63(2)
Se6 Re6 Re4 58.27(2)
Se8 Re6 Re4 118.21(3)
Re2 Re6 Re4 90.405(16)
N4 Re6 Re5 135.4(2)
Se5 Re6 Re5 119.07(3)
Se7 Re6 Re5 58.62(2)
Se6 Re6 Re5 118.26(3)
Se8 Re6 Re5 58.20(2)
Re2 Re6 Re5 60.319(14)
Re4 Re6 Re5 60.016(13)
N4 Re6 Re3 134.7(2)
Se5 Re6 Re3 58.28(2)
Se7 Re6 Re3 118.67(3)
Se6 Re6 Re3 58.16(2)
Se8 Re6 Re3 118.67(3)
Re2 Re6 Re3 60.055(13)
Re4 Re6 Re3 60.044(13)
Re5 Re6 Re3 89.970(15)
Re3 Se1 Re2 63.08(2)
Re3 Se1 Re1 62.91(2)
Re2 Se1 Re1 63.20(2)
Re4 Se2 Re1 63.35(2)
Re4 Se2 Re3 63.41(3)
Re1 Se2 Re3 63.11(3)
Re1 Se3 Re4 63.25(2)
Re1 Se3 Re5 63.03(2)
Re4 Se3 Re5 62.95(2)
Re2 Se4 Re1 63.44(2)
Re2 Se4 Re5 63.26(2)
Re1 Se4 Re5 62.92(2)
Re3 Se5 Re6 63.42(3)
Re3 Se5 Re2 63.06(2)
Re6 Se5 Re2 62.66(2)
Re4 Se6 Re3 63.40(2)
Re4 Se6 Re6 62.97(2)
Re3 Se6 Re6 63.45(2)
Re6 Se7 Re4 62.78(2)
Re6 Se7 Re5 62.81(2)
Re4 Se7 Re5 62.80(2)
Re5 Se8 Re2 63.26(2)
Re5 Se8 Re6 62.95(2)
Re2 Se8 Re6 62.62(2)
C11 P1 C15 102.1(6)
C11 P1 C13 103.9(6)
C15 P1 C13 104.4(7)
C11 P1 Re1 115.1(4)
C15 P1 Re1 117.7(4)
C13 P1 Re1 112.1(4)
C25 P2 C23 105.3(5)
C25 P2 C21 101.2(5)
C23 P2 C21 103.5(5)
C25 P2 Re2 115.8(3)
C23 P2 Re2 112.9(4)
C21 P2 Re2 116.5(3)
C35 P3 C33 107.1(6)
C35 P3 C31 102.4(6)
C33 P3 C31 100.5(5)
C35 P3 Re3 112.5(4)
C33 P3 Re3 117.8(4)
C31 P3 Re3 114.9(4)
C41 P4 C45 105.2(5)
C41 P4 C43 105.1(5)
C45 P4 C43 100.6(5)
C41 P4 Re4 111.2(4)
C45 P4 Re4 117.1(4)
C43 P4 Re4 116.3(3)
N2 N1 Re5 122.3(7)
N3 N2 N1 178.3(14)
N5 N4 Re6 123.3(7)
N6 N5 N4 176.2(11)
C12 C11 P1 113.3(9)
C14 C13 P1 119.1(10)
C16 C15 P1 119.5(10)
C22 C21 P2 116.0(7)
C24 C23 P2 116.3(8)
C26 C25 P2 115.3(7)
C32 C31 P3 112.7(9)
C34 C33 P3 115.7(9)
C36 C35 P3 116.8(10)
C42 C41 P4 118.0(8)
C44 C43 P4 114.5(9)
C46 C45 P4 117.1(9)

loop_
_geom_bond_atom_site_label_1
_geom_bond_atom_site_label_2
_geom_bond_distance
Re1 P1 2.464(3)
Re1 Se3 2.5089(10)
Re1 Se2 2.5126(10)
Re1 Se4 2.5165(9)
Re1 Se1 2.5232(10)
Re1 Re5 2.6268(5)
Re1 Re3 2.6312(5)
Re1 Re4 2.6342(5)
Re1 Re2 2.6436(5)
Re2 P2 2.476(2)
Re2 Se4 2.5115(10)
Re2 Se8 2.5215(9)
Re2 Se1 2.5216(10)
Re2 Se5 2.5241(10)
Re2 Re6 2.6219(5)
Re2 Re3 2.6365(5)
Re2 Re5 2.6368(5)
Re3 P3 2.480(2)
Re3 Se6 2.5133(10)
Re3 Se2 2.5150(11)
Re3 Se5 2.5172(10)
Re3 Se1 2.5189(10)
Re3 Re4 2.6378(5)
Re3 Re6 2.6465(5)
Re4 P4 2.463(2)
Re4 Se2 2.5039(10)
Re4 Se6 2.5067(10)
Re4 Se3 2.5144(10)
Re4 Se7 2.5208(10)
Re4 Re6 2.6255(5)
Re4 Re5 2.6266(5)
Re5 N1 2.113(7)
Re5 Se8 2.5065(10)
Re5 Se3 2.5159(10)
Re5 Se4 2.5166(10)
Re5 Se7 2.5209(10)
Re5 Re6 2.6264(5)
Re6 N4 2.122(8)
Re6 Se5 2.5180(10)
Re6 Se7 2.5194(10)
Re6 Se6 2.5198(10)
Re6 Se8 2.5239(10)
P1 C11 1.801(11)
P1 C15 1.831(13)
P1 C13 1.854(12)
P2 C25 1.817(9)
P2 C23 1.827(10)
P2 C21 1.827(10)
P3 C35 1.819(12)
P3 C33 1.819(12)
P3 C31 1.843(13)
P4 C41 1.821(11)
P4 C45 1.826(10)
P4 C43 1.837(10)
N1 N2 1.205(12)
N2 N3 1.150(13)
N4 N5 1.198(11)
N5 N6 1.139(12)
C11 C12 1.536(17)
C13 C14 1.458(18)
C15 C16 1.453(18)
C21 C22 1.549(14)
C23 C24 1.528(15)
C25 C26 1.522(15)
C31 C32 1.519(17)
C33 C34 1.518(16)
C35 C36 1.500(16)
C41 C42 1.502(14)
C43 C44 1.483(17)
C45 C46 1.503(17)

loop_
_geom_torsion_atom_site_label_1
_geom_torsion_atom_site_label_2
_geom_torsion_atom_site_label_3
_geom_torsion_atom_site_label_4
_geom_torsion
P1 Re1 Re2 P2 -0.85(14)
Se3 Re1 Re2 P2 128.57(9)
Se2 Re1 Re2 P2 -125.20(9)
Se4 Re1 Re2 P2 57.58(9)
Se1 Re1 Re2 P2 -53.81(9)
Re5 Re1 Re2 P2 127.02(9)
Re3 Re1 Re2 P2 -123.10(9)
Re4 Re1 Re2 P2 -178.17(8)
P1 Re1 Re2 Se4 -58.43(11)
Se3 Re1 Re2 Se4 70.99(4)
Se2 Re1 Re2 Se4 177.22(4)
Se1 Re1 Re2 Se4 -111.39(4)
Re5 Re1 Re2 Se4 69.44(3)
Re3 Re1 Re2 Se4 179.32(3)
Re4 Re1 Re2 Se4 124.25(3)
P1 Re1 Re2 Se8 -128.46(11)
Se3 Re1 Re2 Se8 0.96(4)
Se2 Re1 Re2 Se8 107.18(4)
Se4 Re1 Re2 Se8 -70.03(4)
Se1 Re1 Re2 Se8 178.58(4)
Re5 Re1 Re2 Se8 -0.60(3)
Re3 Re1 Re2 Se8 109.28(3)
Re4 Re1 Re2 Se8 54.22(3)
P1 Re1 Re2 Se1 52.96(11)
Se3 Re1 Re2 Se1 -177.62(4)
Se2 Re1 Re2 Se1 -71.40(4)
Se4 Re1 Re2 Se1 111.39(4)
Re5 Re1 Re2 Se1 -179.18(3)
Re3 Re1 Re2 Se1 -69.30(3)
Re4 Re1 Re2 Se1 -124.36(3)
P1 Re1 Re2 Se5 123.88(11)
Se3 Re1 Re2 Se5 -106.70(4)
Se2 Re1 Re2 Se5 -0.48(4)
Se4 Re1 Re2 Se5 -177.69(4)
Se1 Re1 Re2 Se5 70.92(4)
Re5 Re1 Re2 Se5 -108.26(3)
Re3 Re1 Re2 Se5 1.62(3)
Re4 Re1 Re2 Se5 -53.44(3)
P1 Re1 Re2 Re6 177.53(10)
Se3 Re1 Re2 Re6 -53.05(3)
Se2 Re1 Re2 Re6 53.18(3)
Se4 Re1 Re2 Re6 -124.04(3)
Se1 Re1 Re2 Re6 124.57(3)
Re5 Re1 Re2 Re6 -54.603(14)
Re3 Re1 Re2 Re6 55.277(14)
Re4 Re1 Re2 Re6 0.211(15)
P1 Re1 Re2 Re3 122.25(11)
Se3 Re1 Re2 Re3 -108.32(3)
Se2 Re1 Re2 Re3 -2.10(3)
Se4 Re1 Re2 Re3 -179.32(3)
Se1 Re1 Re2 Re3 69.30(3)
Re5 Re1 Re2 Re3 -109.880(16)
Re4 Re1 Re2 Re3 -55.066(14)
P1 Re1 Re2 Re5 -127.87(11)
Se3 Re1 Re2 Re5 1.56(3)
Se2 Re1 Re2 Re5 107.78(3)
Se4 Re1 Re2 Re5 -69.44(3)
Se1 Re1 Re2 Re5 179.18(3)
Re3 Re1 Re2 Re5 109.880(16)
Re4 Re1 Re2 Re5 54.814(14)
P1 Re1 Re3 P3 -1.72(14)
Se3 Re1 Re3 P3 -125.46(9)
Se2 Re1 Re3 P3 -56.01(9)
Se4 Re1 Re3 P3 126.82(9)
Se1 Re1 Re3 P3 57.02(9)
Re5 Re1 Re3 P3 -179.28(9)
Re4 Re1 Re3 P3 -124.82(9)
Re2 Re1 Re3 P3 126.16(9)
P1 Re1 Re3 Se6 124.34(10)
Se3 Re1 Re3 Se6 0.60(4)
Se2 Re1 Re3 Se6 70.06(4)
Se4 Re1 Re3 Se6 -107.12(4)
Se1 Re1 Re3 Se6 -176.92(4)
Re5 Re1 Re3 Se6 -53.21(3)
Re4 Re1 Re3 Se6 1.24(3)
Re2 Re1 Re3 Se6 -107.78(3)
P1 Re1 Re3 Se2 54.29(10)
Se3 Re1 Re3 Se2 -69.45(4)
Se4 Re1 Re3 Se2 -177.17(4)
Se1 Re1 Re3 Se2 113.03(4)
Re5 Re1 Re3 Se2 -123.27(3)
Re4 Re1 Re3 Se2 -68.81(3)
Re2 Re1 Re3 Se2 -177.83(3)
P1 Re1 Re3 Se5 -129.52(10)
Se3 Re1 Re3 Se5 106.74(4)
Se2 Re1 Re3 Se5 176.20(4)
Se4 Re1 Re3 Se5 -0.98(4)
Se1 Re1 Re3 Se5 -70.78(4)
Re5 Re1 Re3 Se5 52.92(3)
Re4 Re1 Re3 Se5 107.38(3)
Re2 Re1 Re3 Se5 -1.64(3)
P1 Re1 Re3 Se1 -58.74(10)
Se3 Re1 Re3 Se1 177.52(4)
Se2 Re1 Re3 Se1 -113.03(4)
Se4 Re1 Re3 Se1 69.80(4)
Re5 Re1 Re3 Se1 123.70(3)
Re4 Re1 Re3 Se1 178.16(3)
Re2 Re1 Re3 Se1 69.14(3)
P1 Re1 Re3 Re2 -127.88(10)
Se3 Re1 Re3 Re2 108.38(3)
Se2 Re1 Re3 Re2 177.83(3)
Se4 Re1 Re3 Re2 0.66(3)
Se1 Re1 Re3 Re2 -69.14(3)
Re5 Re1 Re3 Re2 54.563(14)
Re4 Re1 Re3 Re2 109.020(16)
P1 Re1 Re3 Re4 123.10(10)
Se3 Re1 Re3 Re4 -0.64(3)
Se2 Re1 Re3 Re4 68.81(3)
Se4 Re1 Re3 Re4 -108.36(3)
Se1 Re1 Re3 Re4 -178.16(3)
Re5 Re1 Re3 Re4 -54.456(14)
Re2 Re1 Re3 Re4 -109.020(16)
P1 Re1 Re3 Re6 177.61(10)
Se3 Re1 Re3 Re6 53.86(3)
Se2 Re1 Re3 Re6 123.32(3)
Se4 Re1 Re3 Re6 -53.86(3)
Se1 Re1 Re3 Re6 -123.66(3)
Re5 Re1 Re3 Re6 0.047(16)
Re4 Re1 Re3 Re6 54.504(14)
Re2 Re1 Re3 Re6 -54.516(14)
P2 Re2 Re3 P3 1.85(13)
Se4 Re2 Re3 P3 -125.83(10)
Se8 Re2 Re3 P3 127.84(10)
Se1 Re2 Re3 P3 -55.84(10)
Se5 Re2 Re3 P3 56.52(10)
Re6 Re2 Re3 P3 125.73(10)
Re5 Re2 Re3 P3 -179.42(9)
Re1 Re2 Re3 P3 -125.17(10)
P2 Re2 Re3 Se6 -124.78(9)
Se4 Re2 Re3 Se6 107.55(4)
Se8 Re2 Re3 Se6 1.21(4)
Se1 Re2 Re3 Se6 177.53(4)
Se5 Re2 Re3 Se6 -70.11(4)
Re6 Re2 Re3 Se6 -0.90(3)
Re5 Re2 Re3 Se6 53.95(3)
Re1 Re2 Re3 Se6 108.21(3)
P2 Re2 Re3 Se2 129.12(9)
Se4 Re2 Re3 Se2 1.44(4)
Se8 Re2 Re3 Se2 -104.89(4)
Se1 Re2 Re3 Se2 71.42(4)
Se5 Re2 Re3 Se2 -176.22(4)
Re6 Re2 Re3 Se2 -107.00(3)
Re5 Re2 Re3 Se2 -52.16(3)
Re1 Re2 Re3 Se2 2.10(3)
P2 Re2 Re3 Se5 -54.67(9)
Se4 Re2 Re3 Se5 177.66(4)
Se8 Re2 Re3 Se5 71.33(4)
Se1 Re2 Re3 Se5 -112.36(4)
Re6 Re2 Re3 Se5 69.22(3)
Re5 Re2 Re3 Se5 124.06(3)
Re1 Re2 Re3 Se5 178.32(3)
P2 Re2 Re3 Se1 57.69(9)
Se4 Re2 Re3 Se1 -69.98(4)
Se8 Re2 Re3 Se1 -176.31(4)
Se5 Re2 Re3 Se1 112.36(4)
Re6 Re2 Re3 Se1 -178.42(3)
Re5 Re2 Re3 Se1 -123.58(3)
Re1 Re2 Re3 Se1 -69.32(3)
P2 Re2 Re3 Re1 127.01(9)
Se4 Re2 Re3 Re1 -0.66(3)
Se8 Re2 Re3 Re1 -106.99(3)
Se1 Re2 Re3 Re1 69.32(3)
Se5 Re2 Re3 Re1 -178.32(3)
Re6 Re2 Re3 Re1 -109.103(17)
Re5 Re2 Re3 Re1 -54.257(14)
P2 Re2 Re3 Re4 -178.03(8)
Se4 Re2 Re3 Re4 54.29(3)
Se8 Re2 Re3 Re4 -52.04(3)
Se1 Re2 Re3 Re4 124.28(3)
Se5 Re2 Re3 Re4 -123.36(3)
Re6 Re2 Re3 Re4 -54.149(14)
Re5 Re2 Re3 Re4 0.697(16)
Re1 Re2 Re3 Re4 54.954(14)
P2 Re2 Re3 Re6 -123.88(9)
Se4 Re2 Re3 Re6 108.44(3)
Se8 Re2 Re3 Re6 2.11(3)
Se1 Re2 Re3 Re6 178.42(3)
Se5 Re2 Re3 Re6 -69.22(3)
Re5 Re2 Re3 Re6 54.846(14)
Re1 Re2 Re3 Re6 109.103(17)
P1 Re1 Re4 P4 1.24(14)
Se3 Re1 Re4 P4 -56.88(9)
Se2 Re1 Re4 P4 54.44(9)
Se4 Re1 Re4 P4 -128.28(9)
Se1 Re1 Re4 P4 125.56(9)
Re5 Re1 Re4 P4 -126.35(9)
Re3 Re1 Re4 P4 123.78(9)
Re2 Re1 Re4 P4 178.72(9)
P1 Re1 Re4 Se2 -53.21(10)
Se3 Re1 Re4 Se2 -111.32(4)
Se4 Re1 Re4 Se2 177.28(4)
Se1 Re1 Re4 Se2 71.12(4)
Re5 Re1 Re4 Se2 179.21(3)
Re3 Re1 Re4 Se2 69.34(3)
Re2 Re1 Re4 Se2 124.28(3)
P1 Re1 Re4 Se6 -123.79(10)
Se3 Re1 Re4 Se6 178.09(4)
Se2 Re1 Re4 Se6 -70.58(4)
Se4 Re1 Re4 Se6 106.70(4)
Se1 Re1 Re4 Se6 0.54(4)
Re5 Re1 Re4 Se6 108.62(3)
Re3 Re1 Re4 Se6 -1.25(3)
Re2 Re1 Re4 Se6 53.70(3)
P1 Re1 Re4 Se3 58.12(10)
Se2 Re1 Re4 Se3 111.32(4)
Se4 Re1 Re4 Se3 -71.40(4)
Se1 Re1 Re4 Se3 -177.56(4)
Re5 Re1 Re4 Se3 -69.47(3)
Re3 Re1 Re4 Se3 -179.34(3)
Re2 Re1 Re4 Se3 -124.40(3)
P1 Re1 Re4 Se7 128.70(10)
Se3 Re1 Re4 Se7 70.58(4)
Se2 Re1 Re4 Se7 -178.10(4)
Se4 Re1 Re4 Se7 -0.82(4)
Se1 Re1 Re4 Se7 -106.98(4)
Re5 Re1 Re4 Se7 1.11(3)
Re3 Re1 Re4 Se7 -108.76(3)
Re2 Re1 Re4 Se7 -53.82(3)
P1 Re1 Re4 Re6 -177.69(10)
Se3 Re1 Re4 Re6 124.19(3)
Se2 Re1 Re4 Re6 -124.49(3)
Se4 Re1 Re4 Re6 52.79(3)
Se1 Re1 Re4 Re6 -53.37(3)
Re5 Re1 Re4 Re6 54.717(14)
Re3 Re1 Re4 Re6 -55.152(14)
Re2 Re1 Re4 Re6 -0.210(15)
P1 Re1 Re4 Re5 127.59(10)
Se3 Re1 Re4 Re5 69.47(3)
Se2 Re1 Re4 Re5 -179.21(3)
Se4 Re1 Re4 Re5 -1.93(3)
Se1 Re1 Re4 Re5 -108.08(3)
Re3 Re1 Re4 Re5 -109.869(17)
Re2 Re1 Re4 Re5 -54.928(14)
P1 Re1 Re4 Re3 -122.54(10)
Se3 Re1 Re4 Re3 179.34(3)
Se2 Re1 Re4 Re3 -69.34(3)
Se4 Re1 Re4 Re3 107.94(3)
Se1 Re1 Re4 Re3 1.79(3)
Re5 Re1 Re4 Re3 109.869(17)
Re2 Re1 Re4 Re3 54.942(14)
P3 Re3 Re4 P4 -4.53(13)
Se6 Re3 Re4 P4 51.80(9)
Se2 Re3 Re4 P4 -60.17(9)
Se5 Re3 Re4 P4 121.59(9)
Se1 Re3 Re4 P4 -131.28(9)
Re1 Re3 Re4 P4 -129.49(9)
Re2 Re3 Re4 P4 175.35(9)
Re6 Re3 Re4 P4 121.26(9)
P3 Re3 Re4 Se2 55.64(10)
Se6 Re3 Re4 Se2 111.97(4)
Se5 Re3 Re4 Se2 -178.23(4)
Se1 Re3 Re4 Se2 -71.10(4)
Re1 Re3 Re4 Se2 -69.32(3)
Re2 Re3 Re4 Se2 -124.48(3)
Re6 Re3 Re4 Se2 -178.57(3)
P3 Re3 Re4 Se6 -56.33(10)
Se2 Re3 Re4 Se6 -111.97(4)
Se5 Re3 Re4 Se6 69.79(4)
Se1 Re3 Re4 Se6 176.92(4)
Re1 Re3 Re4 Se6 178.71(3)
Re2 Re3 Re4 Se6 123.55(3)
Re6 Re3 Re4 Se6 69.46(3)
P3 Re3 Re4 Se3 125.59(10)
Se6 Re3 Re4 Se3 -178.08(4)
Se2 Re3 Re4 Se3 69.95(4)
Se5 Re3 Re4 Se3 -108.28(4)
Se1 Re3 Re4 Se3 -1.15(4)
Re1 Re3 Re4 Se3 0.64(3)
Re2 Re3 Re4 Se3 -54.53(3)
Re6 Re3 Re4 Se3 -108.62(3)
P3 Re3 Re4 Se7 -127.01(10)
Se6 Re3 Re4 Se7 -70.68(4)
Se2 Re3 Re4 Se7 177.35(4)
Se5 Re3 Re4 Se7 -0.88(4)
Se1 Re3 Re4 Se7 106.24(4)
Re1 Re3 Re4 Se7 108.03(3)
Re2 Re3 Re4 Se7 52.87(3)
Re6 Re3 Re4 Se7 -1.22(3)
P3 Re3 Re4 Re6 -125.79(9)
Se6 Re3 Re4 Re6 -69.46(3)
Se2 Re3 Re4 Re6 178.57(3)
Se5 Re3 Re4 Re6 0.33(3)
Se1 Re3 Re4 Re6 107.46(3)
Re1 Re3 Re4 Re6 109.250(16)
Re2 Re3 Re4 Re6 54.089(14)
P3 Re3 Re4 Re5 179.42(9)
Se6 Re3 Re4 Re5 -124.25(3)
Se2 Re3 Re4 Re5 123.78(3)
Se5 Re3 Re4 Re5 -54.46(3)
Se1 Re3 Re4 Re5 52.67(3)
Re1 Re3 Re4 Re5 54.461(14)
Re2 Re3 Re4 Re5 -0.700(16)
Re6 Re3 Re4 Re5 -54.789(14)
P3 Re3 Re4 Re1 124.96(9)
Se6 Re3 Re4 Re1 -178.71(3)
Se2 Re3 Re4 Re1 69.32(3)
Se5 Re3 Re4 Re1 -108.92(3)
Se1 Re3 Re4 Re1 -1.79(3)
Re2 Re3 Re4 Re1 -55.161(14)
Re6 Re3 Re4 Re1 -109.250(16)
P4 Re4 Re5 N1 4.6(3)
Se2 Re4 Re5 N1 -125.8(3)
Se6 Re4 Re5 N1 127.1(3)
Se3 Re4 Re5 N1 -56.0(3)
Se7 Re4 Re5 N1 56.2(3)
Re6 Re4 Re5 N1 125.5(3)
Re1 Re4 Re5 N1 -125.0(3)
Re3 Re4 Re5 N1 -179.4(3)
P4 Re4 Re5 Se8 -121.62(9)
Se2 Re4 Re5 Se8 107.97(4)
Se6 Re4 Re5 Se8 0.88(4)
Se3 Re4 Re5 Se8 177.76(4)
Se7 Re4 Re5 Se8 -70.12(4)
Re6 Re4 Re5 Se8 -0.78(3)
Re1 Re4 Re5 Se8 108.74(3)
Re3 Re4 Re5 Se8 54.31(3)
P4 Re4 Re5 Se3 60.61(9)
Se2 Re4 Re5 Se3 -69.79(4)
Se6 Re4 Re5 Se3 -176.89(4)
Se7 Re4 Re5 Se3 112.12(4)
Re6 Re4 Re5 Se3 -178.54(3)
Re1 Re4 Re5 Se3 -69.02(3)
Re3 Re4 Re5 Se3 -123.46(3)
P4 Re4 Re5 Se4 131.56(9)
Se2 Re4 Re5 Se4 1.16(4)
Se6 Re4 Re5 Se4 -105.94(4)
Se3 Re4 Re5 Se4 70.95(4)
Se7 Re4 Re5 Se4 -176.93(4)
Re6 Re4 Re5 Se4 -107.59(3)
Re1 Re4 Re5 Se4 1.93(3)
Re3 Re4 Re5 Se4 -52.51(3)
P4 Re4 Re5 Se7 -51.51(9)
Se2 Re4 Re5 Se7 178.09(4)
Se6 Re4 Re5 Se7 70.99(4)
Se3 Re4 Re5 Se7 -112.12(4)
Re6 Re4 Re5 Se7 69.34(3)
Re1 Re4 Re5 Se7 178.86(3)
Re3 Re4 Re5 Se7 124.42(3)
P4 Re4 Re5 Re6 -120.84(9)
Se2 Re4 Re5 Re6 108.75(3)
Se6 Re4 Re5 Re6 1.65(3)
Se3 Re4 Re5 Re6 178.54(3)
Se7 Re4 Re5 Re6 -69.34(3)
Re1 Re4 Re5 Re6 109.524(17)
Re3 Re4 Re5 Re6 55.087(14)
P4 Re4 Re5 Re1 129.63(9)
Se2 Re4 Re5 Re1 -0.77(3)
Se6 Re4 Re5 Re1 -107.87(3)
Se3 Re4 Re5 Re1 69.02(3)
Se7 Re4 Re5 Re1 -178.86(3)
Re6 Re4 Re5 Re1 -109.524(17)
Re3 Re4 Re5 Re1 -54.437(15)
P4 Re4 Re5 Re2 -175.23(9)
Se2 Re4 Re5 Re2 54.37(3)
Se6 Re4 Re5 Re2 -52.73(3)
Se3 Re4 Re5 Re2 124.16(3)
Se7 Re4 Re5 Re2 -123.72(3)
Re6 Re4 Re5 Re2 -54.387(14)
Re1 Re4 Re5 Re2 55.137(14)
Re3 Re4 Re5 Re2 0.700(16)
P1 Re1 Re5 N1 1.7(3)
Se3 Re1 Re5 N1 55.2(3)
Se2 Re1 Re5 N1 125.2(3)
Se4 Re1 Re5 N1 -57.5(3)
Se1 Re1 Re5 N1 -127.2(3)
Re3 Re1 Re5 N1 179.1(3)
Re4 Re1 Re5 N1 124.4(3)
Re2 Re1 Re5 N1 -126.4(3)
P1 Re1 Re5 Se8 128.70(11)
Se3 Re1 Re5 Se8 -177.79(4)
Se2 Re1 Re5 Se8 -107.78(4)
Se4 Re1 Re5 Se8 69.47(4)
Se1 Re1 Re5 Se8 -0.19(4)
Re3 Re1 Re5 Se8 -53.90(3)
Re4 Re1 Re5 Se8 -108.54(3)
Re2 Re1 Re5 Se8 0.61(3)
P1 Re1 Re5 Se3 -53.51(11)
Se2 Re1 Re5 Se3 70.01(4)
Se4 Re1 Re5 Se3 -112.74(4)
Se1 Re1 Re5 Se3 177.60(4)
Re3 Re1 Re5 Se3 123.89(3)
Re4 Re1 Re5 Se3 69.25(3)
Re2 Re1 Re5 Se3 178.40(3)
P1 Re1 Re5 Se4 59.23(11)
Se3 Re1 Re5 Se4 112.74(4)
Se2 Re1 Re5 Se4 -177.25(4)
Se1 Re1 Re5 Se4 -69.66(4)
Re3 Re1 Re5 Se4 -123.37(3)
Re4 Re1 Re5 Se4 -178.01(3)
Re2 Re1 Re5 Se4 -68.86(3)
P1 Re1 Re5 Se7 -123.86(11)
Se3 Re1 Re5 Se7 -70.36(4)
Se2 Re1 Re5 Se7 -0.34(4)
Se4 Re1 Re5 Se7 176.90(4)
Se1 Re1 Re5 Se7 107.25(4)
Re3 Re1 Re5 Se7 53.53(3)
Re4 Re1 Re5 Se7 -1.11(3)
Re2 Re1 Re5 Se7 108.04(3)
P1 Re1 Re5 Re6 -177.44(10)
Se3 Re1 Re5 Re6 -123.93(3)
Se2 Re1 Re5 Re6 -53.92(3)
Se4 Re1 Re5 Re6 123.33(3)
Se1 Re1 Re5 Re6 53.67(3)
Re3 Re1 Re5 Re6 -0.048(16)
Re4 Re1 Re5 Re6 -54.688(15)
Re2 Re1 Re5 Re6 54.465(14)
P1 Re1 Re5 Re4 -122.75(10)
Se3 Re1 Re5 Re4 -69.25(3)
Se2 Re1 Re5 Re4 0.76(3)
Se4 Re1 Re5 Re4 178.01(3)
Se1 Re1 Re5 Re4 108.36(3)
Re3 Re1 Re5 Re4 54.640(15)
Re2 Re1 Re5 Re4 109.153(16)
P1 Re1 Re5 Re2 128.10(10)
Se3 Re1 Re5 Re2 -178.40(3)
Se2 Re1 Re5 Re2 -108.39(3)
Se4 Re1 Re5 Re2 68.86(3)
Se1 Re1 Re5 Re2 -0.80(3)
Re3 Re1 Re5 Re2 -54.512(14)
Re4 Re1 Re5 Re2 -109.153(16)
P2 Re2 Re5 N1 -1.9(3)
Se4 Re2 Re5 N1 55.8(3)
Se8 Re2 Re5 N1 -55.5(3)
Se1 Re2 Re5 N1 125.9(3)
Se5 Re2 Re5 N1 -127.3(3)
Re6 Re2 Re5 N1 -125.3(3)
Re3 Re2 Re5 N1 179.4(3)
Re1 Re2 Re5 N1 125.1(3)
P2 Re2 Re5 Se8 53.64(9)
Se4 Re2 Re5 Se8 111.34(4)
Se1 Re2 Re5 Se8 -178.58(4)
Se5 Re2 Re5 Se8 -71.70(4)
Re6 Re2 Re5 Se8 -69.76(3)
Re3 Re2 Re5 Se8 -125.03(3)
Re1 Re2 Re5 Se8 -179.38(3)
P2 Re2 Re5 Se3 -128.54(9)
Se4 Re2 Re5 Se3 -70.83(4)
Se8 Re2 Re5 Se3 177.82(4)
Se1 Re2 Re5 Se3 -0.76(4)
Se5 Re2 Re5 Se3 106.12(4)
Re6 Re2 Re5 Se3 108.06(3)
Re3 Re2 Re5 Se3 52.80(3)
Re1 Re2 Re5 Se3 -1.55(3)
P2 Re2 Re5 Se4 -57.70(9)
Se8 Re2 Re5 Se4 -111.34(4)
Se1 Re2 Re5 Se4 70.08(4)
Se5 Re2 Re5 Se4 176.95(4)
Re6 Re2 Re5 Se4 178.90(3)
Re3 Re2 Re5 Se4 123.63(3)
Re1 Re2 Re5 Se4 69.28(3)
P2 Re2 Re5 Se7 124.21(9)
Se4 Re2 Re5 Se7 -178.08(4)
Se8 Re2 Re5 Se7 70.58(4)
Se1 Re2 Re5 Se7 -108.01(4)
Se5 Re2 Re5 Se7 -1.13(4)
Re6 Re2 Re5 Se7 0.81(3)
Re3 Re2 Re5 Se7 -54.45(3)
Re1 Re2 Re5 Se7 -108.80(3)
P2 Re2 Re5 Re6 123.40(9)
Se4 Re2 Re5 Re6 -178.90(3)
Se8 Re2 Re5 Re6 69.76(3)
Se1 Re2 Re5 Re6 -108.82(3)
Se5 Re2 Re5 Re6 -1.94(3)
Re3 Re2 Re5 Re6 -55.265(14)
Re1 Re2 Re5 Re6 -109.615(16)
P2 Re2 Re5 Re4 177.97(9)
Se4 Re2 Re5 Re4 -124.33(3)
Se8 Re2 Re5 Re4 124.33(3)
Se1 Re2 Re5 Re4 -54.26(3)
Se5 Re2 Re5 Re4 52.62(3)
Re6 Re2 Re5 Re4 54.565(14)
Re3 Re2 Re5 Re4 -0.700(16)
Re1 Re2 Re5 Re4 -55.050(14)
P2 Re2 Re5 Re1 -126.98(9)
Se4 Re2 Re5 Re1 -69.28(3)
Se8 Re2 Re5 Re1 179.38(3)
Se1 Re2 Re5 Re1 0.79(3)
Se5 Re2 Re5 Re1 107.67(3)
Re6 Re2 Re5 Re1 109.615(16)
Re3 Re2 Re5 Re1 54.350(14)
P2 Re2 Re6 N4 -1.1(3)
Se4 Re2 Re6 N4 127.1(3)
Se8 Re2 Re6 N4 57.3(3)
Se1 Re2 Re6 N4 -126.4(3)
Se5 Re2 Re6 N4 -56.0(3)
Re3 Re2 Re6 N4 -124.8(3)
Re5 Re2 Re6 N4 126.0(3)
Re1 Re2 Re6 N4 -179.6(3)
P2 Re2 Re6 Se5 54.84(8)
Se4 Re2 Re6 Se5 -176.93(4)
Se8 Re2 Re6 Se5 113.28(4)
Se1 Re2 Re6 Se5 -70.40(4)
Re3 Re2 Re6 Se5 -68.87(3)
Re5 Re2 Re6 Se5 -178.00(3)
Re1 Re2 Re6 Se5 -123.61(3)
P2 Re2 Re6 Se7 -127.98(8)
Se4 Re2 Re6 Se7 0.25(4)
Se8 Re2 Re6 Se7 -69.54(4)
Se1 Re2 Re6 Se7 106.77(4)
Se5 Re2 Re6 Se7 177.18(4)
Re3 Re2 Re6 Se7 108.31(3)
Re5 Re2 Re6 Se7 -0.82(3)
Re1 Re2 Re6 Se7 53.57(3)
P2 Re2 Re6 Se6 124.61(8)
Se4 Re2 Re6 Se6 -107.16(4)
Se8 Re2 Re6 Se6 -176.95(4)
Se1 Re2 Re6 Se6 -0.64(4)
Se5 Re2 Re6 Se6 69.77(4)
Re3 Re2 Re6 Se6 0.90(3)
Re5 Re2 Re6 Se6 -108.23(3)
Re1 Re2 Re6 Se6 -53.84(3)
P2 Re2 Re6 Se8 -58.44(8)
Se4 Re2 Re6 Se8 69.79(4)
Se1 Re2 Re6 Se8 176.31(4)
Se5 Re2 Re6 Se8 -113.28(4)
Re3 Re2 Re6 Se8 177.84(3)
Re5 Re2 Re6 Se8 68.72(3)
Re1 Re2 Re6 Se8 123.11(3)
P2 Re2 Re6 Re4 178.24(8)
Se4 Re2 Re6 Re4 -53.53(3)
Se8 Re2 Re6 Re4 -123.32(3)
Se1 Re2 Re6 Re4 52.99(3)
Se5 Re2 Re6 Re4 123.40(3)
Re3 Re2 Re6 Re4 54.525(14)
Re5 Re2 Re6 Re4 -54.601(14)
Re1 Re2 Re6 Re4 -0.211(15)
P2 Re2 Re6 Re5 -127.16(8)
Se4 Re2 Re6 Re5 1.07(3)
Se8 Re2 Re6 Re5 -68.72(3)
Se1 Re2 Re6 Re5 107.59(3)
Se5 Re2 Re6 Re5 178.00(3)
Re3 Re2 Re6 Re5 109.126(17)
Re1 Re2 Re6 Re5 54.390(14)
P2 Re2 Re6 Re3 123.72(8)
Se4 Re2 Re6 Re3 -108.06(3)
Se8 Re2 Re6 Re3 -177.84(3)
Se1 Re2 Re6 Re3 -1.53(3)
Se5 Re2 Re6 Re3 68.87(3)
Re5 Re2 Re6 Re3 -109.126(17)
Re1 Re2 Re6 Re3 -54.736(14)
P4 Re4 Re6 N4 0.5(3)
Se2 Re4 Re6 N4 126.2(3)
Se6 Re4 Re6 N4 55.9(3)
Se3 Re4 Re6 N4 -127.2(3)
Se7 Re4 Re6 N4 -56.4(3)
Re5 Re4 Re6 N4 -125.8(3)
Re1 Re4 Re6 N4 179.6(3)
Re3 Re4 Re6 N4 124.8(3)
P4 Re4 Re6 Se5 -124.63(8)
Se2 Re4 Re6 Se5 1.06(4)
Se6 Re4 Re6 Se5 -69.26(4)
Se3 Re4 Re6 Se5 107.63(4)
Se7 Re4 Re6 Se5 178.42(4)
Re5 Re4 Re6 Se5 109.05(3)
Re1 Re4 Re6 Se5 54.41(3)
Re3 Re4 Re6 Se5 -0.33(3)
P4 Re4 Re6 Se7 56.96(8)
Se2 Re4 Re6 Se7 -177.36(4)
Se6 Re4 Re6 Se7 112.33(4)
Se3 Re4 Re6 Se7 -70.79(4)
Re5 Re4 Re6 Se7 -69.37(3)
Re1 Re4 Re6 Se7 -124.01(3)
Re3 Re4 Re6 Se7 -178.75(3)
P4 Re4 Re6 Se6 -55.37(8)
Se2 Re4 Re6 Se6 70.32(4)
Se3 Re4 Re6 Se6 176.89(4)
Se7 Re4 Re6 Se6 -112.33(4)
Re5 Re4 Re6 Se6 178.30(3)
Re1 Re4 Re6 Se6 123.67(3)
Re3 Re4 Re6 Se6 68.92(3)
P4 Re4 Re6 Se8 127.10(8)
Se2 Re4 Re6 Se8 -107.21(4)
Se6 Re4 Re6 Se8 -177.53(4)
Se3 Re4 Re6 Se8 -0.65(4)
Se7 Re4 Re6 Se8 70.14(4)
Re5 Re4 Re6 Se8 0.77(3)
Re1 Re4 Re6 Se8 -53.87(3)
Re3 Re4 Re6 Se8 -108.61(3)
P4 Re4 Re6 Re2 -178.83(8)
Se2 Re4 Re6 Re2 -53.14(3)
Se6 Re4 Re6 Re2 -123.46(3)
Se3 Re4 Re6 Re2 53.43(3)
Se7 Re4 Re6 Re2 124.22(3)
Re5 Re4 Re6 Re2 54.846(14)
Re1 Re4 Re6 Re2 0.212(15)
Re3 Re4 Re6 Re2 -54.534(14)
P4 Re4 Re6 Re5 126.33(8)
Se2 Re4 Re6 Re5 -107.98(3)
Se6 Re4 Re6 Re5 -178.30(3)
Se3 Re4 Re6 Re5 -1.42(3)
Se7 Re4 Re6 Re5 69.37(3)
Re1 Re4 Re6 Re5 -54.634(14)
Re3 Re4 Re6 Re5 -109.380(16)
P4 Re4 Re6 Re3 -124.29(8)
Se2 Re4 Re6 Re3 1.40(3)
Se6 Re4 Re6 Re3 -68.92(3)
Se3 Re4 Re6 Re3 107.96(3)
Se7 Re4 Re6 Re3 178.75(3)
Re5 Re4 Re6 Re3 109.380(16)
Re1 Re4 Re6 Re3 54.746(14)
N1 Re5 Re6 N4 0.8(5)
Se8 Re5 Re6 N4 -55.8(4)
Se3 Re5 Re6 N4 126.4(4)
Se4 Re5 Re6 N4 -126.3(4)
Se7 Re5 Re6 N4 55.6(4)
Re4 Re5 Re6 N4 125.0(4)
Re1 Re5 Re6 N4 179.9(4)
Re2 Re5 Re6 N4 -125.2(4)
N1 Re5 Re6 Se5 127.9(3)
Se8 Re5 Re6 Se5 71.39(4)
Se3 Re5 Re6 Se5 -106.40(4)
Se4 Re5 Re6 Se5 0.89(4)
Se7 Re5 Re6 Se5 -177.20(4)
Re4 Re5 Re6 Se5 -107.81(3)
Re1 Re5 Re6 Se5 -52.95(3)
Re2 Re5 Re6 Se5 1.96(3)
N1 Re5 Re6 Se7 -54.9(3)
Se8 Re5 Re6 Se7 -111.41(4)
Se3 Re5 Re6 Se7 70.80(4)
Se4 Re5 Re6 Se7 178.10(4)
Re4 Re5 Re6 Se7 69.39(3)
Re1 Re5 Re6 Se7 124.26(3)
Re2 Re5 Re6 Se7 179.16(3)
N1 Re5 Re6 Se6 -125.9(3)
Se8 Re5 Re6 Se6 177.56(4)
Se3 Re5 Re6 Se6 -0.22(4)
Se4 Re5 Re6 Se6 107.07(4)
Se7 Re5 Re6 Se6 -71.03(4)
Re4 Re5 Re6 Se6 -1.64(3)
Re1 Re5 Re6 Se6 53.23(3)
Re2 Re5 Re6 Se6 108.13(3)
N1 Re5 Re6 Se8 56.5(3)
Se3 Re5 Re6 Se8 -177.79(4)
Se4 Re5 Re6 Se8 -70.50(4)
Se7 Re5 Re6 Se8 111.41(4)
Re4 Re5 Re6 Se8 -179.20(3)
Re1 Re5 Re6 Se8 -124.34(3)
Re2 Re5 Re6 Se8 -69.43(3)
N1 Re5 Re6 Re2 126.0(3)
Se8 Re5 Re6 Re2 69.43(3)
Se3 Re5 Re6 Re2 -108.36(3)
Se4 Re5 Re6 Re2 -1.06(3)
Se7 Re5 Re6 Re2 -179.16(3)
Re4 Re5 Re6 Re2 -109.769(16)
Re1 Re5 Re6 Re2 -54.905(14)
N1 Re5 Re6 Re4 -124.3(3)
Se8 Re5 Re6 Re4 179.20(3)
Se3 Re5 Re6 Re4 1.41(3)
Se4 Re5 Re6 Re4 108.70(3)
Se7 Re5 Re6 Re4 -69.39(3)
Re1 Re5 Re6 Re4 54.864(14)
Re2 Re5 Re6 Re4 109.769(16)
N1 Re5 Re6 Re3 -179.1(3)
Se8 Re5 Re6 Re3 124.39(3)
Se3 Re5 Re6 Re3 -53.40(3)
Se4 Re5 Re6 Re3 53.89(3)
Se7 Re5 Re6 Re3 -124.21(3)
Re4 Re5 Re6 Re3 -54.817(14)
Re1 Re5 Re6 Re3 0.047(16)
Re2 Re5 Re6 Re3 54.952(14)
P3 Re3 Re6 N4 -0.6(4)
Se6 Re3 Re6 N4 -55.9(4)
Se2 Re3 Re6 N4 -126.4(4)
Se5 Re3 Re6 N4 55.3(4)
Se1 Re3 Re6 N4 126.5(4)
Re1 Re3 Re6 N4 -179.9(4)
Re2 Re3 Re6 N4 125.0(4)
Re4 Re3 Re6 N4 -125.0(4)
P3 Re3 Re6 Se5 -55.87(10)
Se6 Re3 Re6 Se5 -111.24(4)
Se2 Re3 Re6 Se5 178.28(4)
Se1 Re3 Re6 Se5 71.21(4)
Re1 Re3 Re6 Se5 124.81(3)
Re2 Re3 Re6 Se5 69.69(3)
Re4 Re3 Re6 Se5 179.65(3)
P3 Re3 Re6 Se7 125.69(10)
Se6 Re3 Re6 Se7 70.32(4)
Se2 Re3 Re6 Se7 -0.16(4)
Se5 Re3 Re6 Se7 -178.44(4)
Se1 Re3 Re6 Se7 -107.23(4)
Re1 Re3 Re6 Se7 -53.63(3)
Re2 Re3 Re6 Se7 -108.75(3)
Re4 Re3 Re6 Se7 1.21(3)
P3 Re3 Re6 Se6 55.36(10)
Se2 Re3 Re6 Se6 -70.48(4)
Se5 Re3 Re6 Se6 111.24(4)
Se1 Re3 Re6 Se6 -177.55(4)
Re1 Re3 Re6 Se6 -123.95(3)
Re2 Re3 Re6 Se6 -179.07(3)
Re4 Re3 Re6 Se6 -69.11(3)
P3 Re3 Re6 Se8 -127.66(10)
Se6 Re3 Re6 Se8 176.97(4)
Se2 Re3 Re6 Se8 106.49(4)
Se5 Re3 Re6 Se8 -71.79(4)
Se1 Re3 Re6 Se8 -0.58(4)
Re1 Re3 Re6 Se8 53.02(3)
Re2 Re3 Re6 Se8 -2.10(3)
Re4 Re3 Re6 Se8 107.87(3)
P3 Re3 Re6 Re2 -125.56(9)
Se6 Re3 Re6 Re2 179.07(3)
Se2 Re3 Re6 Re2 108.59(3)
Se5 Re3 Re6 Re2 -69.69(3)
Se1 Re3 Re6 Re2 1.52(3)
Re1 Re3 Re6 Re2 55.122(15)
Re4 Re3 Re6 Re2 109.963(16)
P3 Re3 Re6 Re4 124.47(9)
Se6 Re3 Re6 Re4 69.11(3)
Se2 Re3 Re6 Re4 -1.37(3)
Se5 Re3 Re6 Re4 -179.65(3)
Se1 Re3 Re6 Re4 -108.44(3)
Re1 Re3 Re6 Re4 -54.842(14)
Re2 Re3 Re6 Re4 -109.963(16)
P3 Re3 Re6 Re5 179.27(9)
Se6 Re3 Re6 Re5 123.90(3)
Se2 Re3 Re6 Re5 53.42(3)
Se5 Re3 Re6 Re5 -124.86(3)
Se1 Re3 Re6 Re5 -53.65(3)
Re1 Re3 Re6 Re5 -0.047(16)
Re2 Re3 Re6 Re5 -55.169(14)
Re4 Re3 Re6 Re5 54.794(14)
P3 Re3 Se1 Re2 144.52(7)
Se6 Re3 Se1 Re2 -31.5(5)
Se2 Re3 Se1 Re2 -123.67(3)
Se5 Re3 Se1 Re2 52.12(3)
Re1 Re3 Se1 Re2 -72.05(2)
Re4 Re3 Se1 Re2 -70.24(3)
Re6 Re3 Se1 Re2 -1.54(3)
P3 Re3 Se1 Re1 -143.43(7)
Se6 Re3 Se1 Re1 40.5(5)
Se2 Re3 Se1 Re1 -51.62(3)
Se5 Re3 Se1 Re1 124.18(3)
Re2 Re3 Se1 Re1 72.05(2)
Re4 Re3 Se1 Re1 1.81(3)
Re6 Re3 Se1 Re1 70.51(3)
P2 Re2 Se1 Re3 -142.26(6)
Se4 Re2 Se1 Re3 124.05(3)
Se8 Re2 Se1 Re3 53.3(5)
Se5 Re2 Se1 Re3 -51.92(3)
Re6 Re2 Se1 Re3 1.56(3)
Re5 Re2 Se1 Re3 70.79(3)
Re1 Re2 Se1 Re3 71.60(2)
P2 Re2 Se1 Re1 146.14(6)
Se4 Re2 Se1 Re1 52.45(3)
Se8 Re2 Se1 Re1 -18.3(5)
Se5 Re2 Se1 Re1 -123.52(3)
Re6 Re2 Se1 Re1 -70.03(3)
Re3 Re2 Se1 Re1 -71.60(2)
Re5 Re2 Se1 Re1 -0.80(3)
P1 Re1 Se1 Re3 141.23(7)
Se3 Re1 Se1 Re3 -36.8(5)
Se2 Re1 Se1 Re3 51.69(3)
Se4 Re1 Se1 Re3 -124.16(3)
Re5 Re1 Se1 Re3 -71.04(3)
Re4 Re1 Se1 Re3 -1.82(3)
Re2 Re1 Se1 Re3 -71.85(2)
P1 Re1 Se1 Re2 -146.92(7)
Se3 Re1 Se1 Re2 35.1(5)
Se2 Re1 Se1 Re2 123.54(3)
Se4 Re1 Se1 Re2 -52.31(3)
Re5 Re1 Se1 Re2 0.81(3)
Re3 Re1 Se1 Re2 71.85(2)
Re4 Re1 Se1 Re2 70.03(3)
P4 Re4 Se2 Re1 -147.03(6)
Se6 Re4 Se2 Re1 123.85(3)
Se3 Re4 Se2 Re1 -52.41(3)
Se7 Re4 Se2 Re1 29.1(6)
Re6 Re4 Se2 Re1 70.24(3)
Re5 Re4 Se2 Re1 0.78(3)
Re3 Re4 Se2 Re1 71.66(2)
P4 Re4 Se2 Re3 141.31(6)
Se6 Re4 Se2 Re3 52.19(3)
Se3 Re4 Se2 Re3 -124.07(3)
Se7 Re4 Se2 Re3 -42.5(6)
Re6 Re4 Se2 Re3 -1.42(3)
Re5 Re4 Se2 Re3 -70.88(3)
Re1 Re4 Se2 Re3 -71.66(2)
P1 Re1 Se2 Re4 144.36(8)
Se3 Re1 Se2 Re4 52.57(3)
Se4 Re1 Se2 Re4 -35.2(5)
Se1 Re1 Se2 Re4 -123.79(3)
Re5 Re1 Se2 Re4 -0.78(3)
Re3 Re1 Se2 Re4 -72.12(2)
Re2 Re1 Se2 Re4 -69.99(3)
P1 Re1 Se2 Re3 -143.52(8)
Se3 Re1 Se2 Re3 124.69(3)
Se4 Re1 Se2 Re3 36.9(5)
Se1 Re1 Se2 Re3 -51.67(3)
Re5 Re1 Se2 Re3 71.34(3)
Re4 Re1 Se2 Re3 72.12(2)
Re2 Re1 Se2 Re3 2.13(3)
P3 Re3 Se2 Re4 -144.04(6)
Se6 Re3 Se2 Re4 -52.00(3)
Se5 Re3 Se2 Re4 21.3(5)
Se1 Re3 Se2 Re4 123.82(3)
Re1 Re3 Se2 Re4 72.03(2)
Re2 Re3 Se2 Re4 69.88(3)
Re6 Re3 Se2 Re4 1.40(3)
P3 Re3 Se2 Re1 143.93(6)
Se6 Re3 Se2 Re1 -124.03(3)
Se5 Re3 Se2 Re1 -50.7(5)
Se1 Re3 Se2 Re1 51.79(3)
Re2 Re3 Se2 Re1 -2.14(3)
Re4 Re3 Se2 Re1 -72.03(2)
Re6 Re3 Se2 Re1 -70.63(3)
P1 Re1 Se3 Re4 -141.82(7)
Se2 Re1 Se3 Re4 -52.32(3)
Se4 Re1 Se3 Re4 123.53(3)
Se1 Re1 Se3 Re4 36.2(5)
Re5 Re1 Se3 Re4 71.64(2)
Re3 Re1 Se3 Re4 0.65(3)
Re2 Re1 Se3 Re4 70.06(3)
P1 Re1 Se3 Re5 146.54(7)
Se2 Re1 Se3 Re5 -123.97(3)
Se4 Re1 Se3 Re5 51.88(3)
Se1 Re1 Se3 Re5 -35.4(5)
Re3 Re1 Se3 Re5 -70.99(3)
Re4 Re1 Se3 Re5 -71.64(2)
Re2 Re1 Se3 Re5 -1.58(3)
P4 Re4 Se3 Re1 145.86(6)
Se2 Re4 Se3 Re1 52.58(3)
Se6 Re4 Se3 Re1 -26.1(5)
Se7 Re4 Se3 Re1 -124.02(3)
Re6 Re4 Se3 Re1 -70.33(3)
Re5 Re4 Se3 Re1 -71.77(2)
Re3 Re4 Se3 Re1 -0.65(3)
P4 Re4 Se3 Re5 -142.37(6)
Se2 Re4 Se3 Re5 124.35(3)
Se6 Re4 Se3 Re5 45.7(5)
Se7 Re4 Se3 Re5 -52.26(3)
Re6 Re4 Se3 Re5 1.44(3)
Re1 Re4 Se3 Re5 71.77(2)
Re3 Re4 Se3 Re5 71.12(3)
N1 Re5 Se3 Re1 -144.3(2)
Se8 Re5 Se3 Re1 35.8(6)
Se4 Re5 Se3 Re1 -51.88(3)
Se7 Re5 Se3 Re1 124.37(3)
Re6 Re5 Se3 Re1 70.68(3)
Re4 Re5 Se3 Re1 72.11(2)
Re2 Re5 Se3 Re1 1.58(3)
N1 Re5 Se3 Re4 143.6(2)
Se8 Re5 Se3 Re4 -36.3(6)
Se4 Re5 Se3 Re4 -123.99(3)
Se7 Re5 Se3 Re4 52.25(3)
Re6 Re5 Se3 Re4 -1.44(3)
Re1 Re5 Se3 Re4 -72.11(2)
Re2 Re5 Se3 Re4 -70.53(3)
P2 Re2 Se4 Re1 -144.29(6)
Se8 Re2 Se4 Re1 123.71(3)
Se1 Re2 Se4 Re1 -52.50(3)
Se5 Re2 Se4 Re1 30.1(5)
Re6 Re2 Se4 Re1 70.37(3)
Re3 Re2 Se4 Re1 0.67(3)
Re5 Re2 Se4 Re1 71.46(2)
P2 Re2 Se4 Re5 144.25(6)
Se8 Re2 Se4 Re5 52.26(3)
Se1 Re2 Se4 Re5 -123.96(3)
Se5 Re2 Se4 Re5 -41.3(5)
Re6 Re2 Se4 Re5 -1.09(3)
Re3 Re2 Se4 Re5 -70.79(3)
Re1 Re2 Se4 Re5 -71.46(2)
P1 Re1 Se4 Re2 144.25(8)
Se3 Re1 Se4 Re2 -123.91(3)
Se2 Re1 Se4 Re2 -36.2(5)
Se1 Re1 Se4 Re2 52.45(3)
Re5 Re1 Se4 Re2 -71.98(2)
Re3 Re1 Se4 Re2 -0.67(3)
Re4 Re1 Se4 Re2 -70.02(3)
P1 Re1 Se4 Re5 -143.77(8)
Se3 Re1 Se4 Re5 -51.94(3)
Se2 Re1 Se4 Re5 35.8(5)
Se1 Re1 Se4 Re5 124.43(3)
Re3 Re1 Se4 Re5 71.30(3)
Re4 Re1 Se4 Re5 1.95(3)
Re2 Re1 Se4 Re5 71.98(2)
N1 Re5 Se4 Re2 -144.6(2)
Se8 Re5 Se4 Re2 -52.70(3)
Se3 Re5 Se4 Re2 123.99(3)
Se7 Re5 Se4 Re2 26.5(5)
Re6 Re5 Se4 Re2 1.08(3)
Re4 Re5 Se4 Re2 70.30(3)
Re1 Re5 Se4 Re2 72.26(2)
N1 Re5 Se4 Re1 143.1(2)
Se8 Re5 Se4 Re1 -124.96(3)
Se3 Re5 Se4 Re1 51.73(3)
Se7 Re5 Se4 Re1 -45.8(5)
Re6 Re5 Se4 Re1 -71.18(3)
Re4 Re5 Se4 Re1 -1.96(3)
Re2 Re5 Se4 Re1 -72.26(2)
P3 Re3 Se5 Re6 144.58(6)
Se6 Re3 Se5 Re6 52.55(3)
Se2 Re3 Se5 Re6 -20.8(5)
Se1 Re3 Se5 Re6 -123.29(3)
Re1 Re3 Se5 Re6 -69.57(3)
Re2 Re3 Se5 Re6 -71.23(2)
Re4 Re3 Se5 Re6 -0.34(3)
P3 Re3 Se5 Re2 -144.19(6)
Se6 Re3 Se5 Re2 123.79(3)
Se2 Re3 Se5 Re2 50.5(5)
Se1 Re3 Se5 Re2 -52.06(3)
Re1 Re3 Se5 Re2 1.67(3)
Re4 Re3 Se5 Re2 70.89(3)
Re6 Re3 Se5 Re2 71.23(2)
N4 Re6 Se5 Re3 -144.2(2)
Se7 Re6 Se5 Re3 24.2(6)
Se6 Re6 Se5 Re3 -52.36(3)
Se8 Re6 Se5 Re3 123.53(3)
Re2 Re6 Se5 Re3 71.85(2)
Re4 Re6 Se5 Re3 0.34(3)
Re5 Re6 Se5 Re3 69.86(3)
N4 Re6 Se5 Re2 144.0(2)
Se7 Re6 Se5 Re2 -47.6(6)
Se6 Re6 Se5 Re2 -124.21(3)
Se8 Re6 Se5 Re2 51.68(3)
Re4 Re6 Se5 Re2 -71.51(3)
Re5 Re6 Se5 Re2 -1.99(3)
Re3 Re6 Se5 Re2 -71.85(2)
P2 Re2 Se5 Re3 143.80(6)
Se4 Re2 Se5 Re3 -30.6(5)
Se8 Re2 Se5 Re3 -124.15(3)
Se1 Re2 Se5 Re3 51.98(3)
Re6 Re2 Se5 Re3 -72.40(2)
Re5 Re2 Se5 Re3 -70.43(3)
Re1 Re2 Se5 Re3 -1.65(3)
P2 Re2 Se5 Re6 -143.80(6)
Se4 Re2 Se5 Re6 41.8(5)
Se8 Re2 Se5 Re6 -51.75(3)
Se1 Re2 Se5 Re6 124.38(3)
Re3 Re2 Se5 Re6 72.40(2)
Re5 Re2 Se5 Re6 1.97(3)
Re1 Re2 Se5 Re6 70.75(3)
P4 Re4 Se6 Re3 -145.57(6)
Se2 Re4 Se6 Re3 -52.25(3)
Se3 Re4 Se6 Re3 26.4(5)
Se7 Re4 Se6 Re3 124.33(3)
Re6 Re4 Se6 Re3 72.20(2)
Re5 Re4 Se6 Re3 70.52(3)
Re1 Re4 Se6 Re3 1.27(3)
P4 Re4 Se6 Re6 142.23(6)
Se2 Re4 Se6 Re6 -124.45(3)
Se3 Re4 Se6 Re6 -45.8(5)
Se7 Re4 Se6 Re6 52.13(3)
Re5 Re4 Se6 Re6 -1.68(3)
Re1 Re4 Se6 Re6 -70.93(3)
Re3 Re4 Se6 Re6 -72.20(2)
P3 Re3 Se6 Re4 143.70(7)
Se2 Re3 Se6 Re4 51.93(3)
Se5 Re3 Se6 Re4 -123.95(3)
Se1 Re3 Se6 Re4 -40.3(5)
Re1 Re3 Se6 Re4 -1.27(3)
Re2 Re3 Se6 Re4 -70.56(3)
Re6 Re3 Se6 Re4 -71.47(2)
P3 Re3 Se6 Re6 -144.84(7)
Se2 Re3 Se6 Re6 123.40(3)
Se5 Re3 Se6 Re6 -52.48(3)
Se1 Re3 Se6 Re6 31.2(5)
Re1 Re3 Se6 Re6 70.20(3)
Re2 Re3 Se6 Re6 0.91(3)
Re4 Re3 Se6 Re6 71.47(2)
N4 Re6 Se6 Re4 -144.0(2)
Se5 Re6 Se6 Re4 124.58(3)
Se7 Re6 Se6 Re4 -52.17(3)
Se8 Re6 Se6 Re4 31.9(5)
Re2 Re6 Se6 Re4 71.20(3)
Re5 Re6 Se6 Re4 1.67(3)
Re3 Re6 Se6 Re4 72.12(2)
N4 Re6 Se6 Re3 143.9(2)
Se5 Re6 Se6 Re3 52.46(3)
Se7 Re6 Se6 Re3 -124.29(3)
Se8 Re6 Se6 Re3 -40.2(5)
Re2 Re6 Se6 Re3 -0.91(3)
Re4 Re6 Se6 Re3 -72.12(2)
Re5 Re6 Se6 Re3 -70.45(3)
N4 Re6 Se7 Re4 143.8(2)
Se5 Re6 Se7 Re4 -24.7(6)
Se6 Re6 Se7 Re4 51.89(3)
Se8 Re6 Se7 Re4 -124.02(3)
Re2 Re6 Se7 Re4 -70.88(3)
Re5 Re6 Se7 Re4 -71.71(2)
Re3 Re6 Se7 Re4 -1.23(3)
N4 Re6 Se7 Re5 -144.5(2)
Se5 Re6 Se7 Re5 47.1(6)
Se6 Re6 Se7 Re5 123.60(3)
Se8 Re6 Se7 Re5 -52.31(3)
Re2 Re6 Se7 Re5 0.83(3)
Re4 Re6 Se7 Re5 71.71(2)
Re3 Re6 Se7 Re5 70.48(3)
P4 Re4 Se7 Re6 -141.40(6)
Se2 Re4 Se7 Re6 42.4(6)
Se6 Re4 Se7 Re6 -52.27(3)
Se3 Re4 Se7 Re6 123.95(3)
Re5 Re4 Se7 Re6 71.74(2)
Re1 Re4 Se7 Re6 70.61(3)
Re3 Re4 Se7 Re6 1.24(3)
P4 Re4 Se7 Re5 146.86(6)
Se2 Re4 Se7 Re5 -29.3(6)
Se6 Re4 Se7 Re5 -124.01(3)
Se3 Re4 Se7 Re5 52.21(3)
Re6 Re4 Se7 Re5 -71.74(2)
Re1 Re4 Se7 Re5 -1.12(3)
Re3 Re4 Se7 Re5 -70.50(3)
N1 Re5 Se7 Re6 144.8(2)
Se8 Re5 Se7 Re6 52.83(3)
Se3 Re5 Se7 Re6 -123.87(3)
Se4 Re5 Se7 Re6 -26.4(5)
Re4 Re5 Se7 Re6 -71.70(2)
Re1 Re5 Se7 Re6 -70.57(3)
Re2 Re5 Se7 Re6 -0.82(3)
N1 Re5 Se7 Re4 -143.5(2)
Se8 Re5 Se7 Re4 124.52(3)
Se3 Re5 Se7 Re4 -52.17(3)
Se4 Re5 Se7 Re4 45.3(5)
Re6 Re5 Se7 Re4 71.70(2)
Re1 Re5 Se7 Re4 1.13(3)
Re2 Re5 Se7 Re4 70.87(3)
N1 Re5 Se8 Re2 144.8(2)
Se3 Re5 Se8 Re2 -35.3(6)
Se4 Re5 Se8 Re2 52.40(3)
Se7 Re5 Se8 Re2 -123.88(3)
Re6 Re5 Se8 Re2 -71.28(2)
Re4 Re5 Se8 Re2 -70.49(3)
Re1 Re5 Se8 Re2 -0.62(3)
N1 Re5 Se8 Re6 -144.0(2)
Se3 Re5 Se8 Re6 36.0(6)
Se4 Re5 Se8 Re6 123.68(3)
Se7 Re5 Se8 Re6 -52.60(3)
Re4 Re5 Se8 Re6 0.79(3)
Re1 Re5 Se8 Re6 70.66(3)
Re2 Re5 Se8 Re6 71.279(19)
P2 Re2 Se8 Re5 -146.24(6)
Se4 Re2 Se8 Re5 -52.56(3)
Se1 Re2 Se8 Re5 18.2(5)
Se5 Re2 Se8 Re5 123.39(3)
Re6 Re2 Se8 Re5 71.79(2)
Re3 Re2 Se8 Re5 69.64(3)
Re1 Re2 Se8 Re5 0.61(3)
P2 Re2 Se8 Re6 141.98(6)
Se4 Re2 Se8 Re6 -124.34(3)
Se1 Re2 Se8 Re6 -53.6(5)
Se5 Re2 Se8 Re6 51.61(3)
Re3 Re2 Se8 Re6 -2.15(3)
Re5 Re2 Se8 Re6 -71.79(2)
Re1 Re2 Se8 Re6 -71.18(3)
N4 Re6 Se8 Re5 144.4(2)
Se5 Re6 Se8 Re5 -124.06(3)
Se7 Re6 Se8 Re5 52.64(3)
Se6 Re6 Se8 Re5 -31.4(5)
Re2 Re6 Se8 Re5 -72.27(2)
Re4 Re6 Se8 Re5 -0.78(3)
Re3 Re6 Se8 Re5 -70.14(3)
N4 Re6 Se8 Re2 -143.3(2)
Se5 Re6 Se8 Re2 -51.79(3)
Se7 Re6 Se8 Re2 124.92(3)
Se6 Re6 Se8 Re2 40.8(5)
Re4 Re6 Se8 Re2 71.49(3)
Re5 Re6 Se8 Re2 72.27(2)
Re3 Re6 Se8 Re2 2.13(3)
Se3 Re1 P1 C11 -95.2(5)
Se2 Re1 P1 C11 175.5(5)
Se4 Re1 P1 C11 -4.5(5)
Se1 Re1 P1 C11 84.9(5)
Re5 Re1 P1 C11 -51.8(5)
Re3 Re1 P1 C11 131.7(5)
Re4 Re1 P1 C11 -141.6(5)
Re2 Re1 P1 C11 42.1(5)
Se3 Re1 P1 C15 25.2(5)
Se2 Re1 P1 C15 -64.1(5)
Se4 Re1 P1 C15 115.9(5)
Se1 Re1 P1 C15 -154.7(5)
Re5 Re1 P1 C15 68.6(6)
Re3 Re1 P1 C15 -107.9(5)
Re4 Re1 P1 C15 -21.2(6)
Re2 Re1 P1 C15 162.5(5)
Se3 Re1 P1 C13 146.3(5)
Se2 Re1 P1 C13 57.1(5)
Se4 Re1 P1 C13 -123.0(5)
Se1 Re1 P1 C13 -33.5(5)
Re5 Re1 P1 C13 -170.3(5)
Re3 Re1 P1 C13 13.3(5)
Re4 Re1 P1 C13 99.9(5)
Re2 Re1 P1 C13 -76.4(5)
Se4 Re2 P2 C25 10.6(4)
Se8 Re2 P2 C25 100.0(4)
Se1 Re2 P2 C25 -78.9(4)
Se5 Re2 P2 C25 -169.0(4)
Re6 Re2 P2 C25 146.8(4)
Re3 Re2 P2 C25 -125.0(4)
Re5 Re2 P2 C25 56.8(4)
Re1 Re2 P2 C25 -35.5(4)
Se4 Re2 P2 C23 132.0(4)
Se8 Re2 P2 C23 -138.6(4)
Se1 Re2 P2 C23 42.5(4)
Se5 Re2 P2 C23 -47.6(4)
Re6 Re2 P2 C23 -91.8(4)
Re3 Re2 P2 C23 -3.6(4)
Re5 Re2 P2 C23 178.3(4)
Re1 Re2 P2 C23 86.0(4)
Se4 Re2 P2 C21 -108.3(4)
Se8 Re2 P2 C21 -18.9(4)
Se1 Re2 P2 C21 162.2(4)
Se5 Re2 P2 C21 72.1(4)
Re6 Re2 P2 C21 27.9(4)
Re3 Re2 P2 C21 116.1(4)
Re5 Re2 P2 C21 -62.1(4)
Re1 Re2 P2 C21 -154.3(4)
Se6 Re3 P3 C35 26.1(6)
Se2 Re3 P3 C35 115.6(6)
Se5 Re3 P3 C35 -63.3(6)
Se1 Re3 P3 C35 -153.6(6)
Re1 Re3 P3 C35 160.6(6)
Re2 Re3 P3 C35 -108.7(6)
Re4 Re3 P3 C35 71.1(6)
Re6 Re3 P3 C35 -18.5(6)
Se6 Re3 P3 C33 151.4(5)
Se2 Re3 P3 C33 -119.1(5)
Se5 Re3 P3 C33 62.0(5)
Se1 Re3 P3 C33 -28.3(5)
Re1 Re3 P3 C33 -74.1(5)
Re2 Re3 P3 C33 16.6(5)
Re4 Re3 P3 C33 -163.6(5)
Re6 Re3 P3 C33 106.8(5)
Se6 Re3 P3 C31 -90.5(5)
Se2 Re3 P3 C31 -0.9(5)
Se5 Re3 P3 C31 -179.8(4)
Se1 Re3 P3 C31 89.8(4)
Re1 Re3 P3 C31 44.0(5)
Re2 Re3 P3 C31 134.7(4)
Re4 Re3 P3 C31 -45.4(5)
Re6 Re3 P3 C31 -135.0(4)
Se2 Re4 P4 C41 -139.6(4)
Se6 Re4 P4 C41 -49.7(4)
Se3 Re4 P4 C41 130.8(4)
Se7 Re4 P4 C41 40.7(4)
Re6 Re4 P4 C41 -5.0(4)
Re5 Re4 P4 C41 82.6(4)
Re1 Re4 P4 C41 176.4(4)
Re3 Re4 P4 C41 -91.7(4)
Se2 Re4 P4 C45 -18.6(4)
Se6 Re4 P4 C45 71.3(4)
Se3 Re4 P4 C45 -108.2(4)
Se7 Re4 P4 C45 161.7(4)
Re6 Re4 P4 C45 116.0(4)
Re5 Re4 P4 C45 -156.4(4)
Re1 Re4 P4 C45 -62.6(5)
Re3 Re4 P4 C45 29.2(5)
Se2 Re4 P4 C43 100.3(4)
Se6 Re4 P4 C43 -169.9(4)
Se3 Re4 P4 C43 10.6(4)
Se7 Re4 P4 C43 -79.5(4)
Re6 Re4 P4 C43 -125.2(4)
Re5 Re4 P4 C43 -37.6(4)
Re1 Re4 P4 C43 56.3(4)
Re3 Re4 P4 C43 148.1(4)
Se8 Re5 N1 N2 -148.8(8)
Se3 Re5 N1 N2 31.2(8)
Se4 Re5 N1 N2 -59.3(8)
Se7 Re5 N1 N2 121.3(8)
Re6 Re5 N1 N2 165.6(7)
Re4 Re5 N1 N2 76.2(9)
Re1 Re5 N1 N2 -13.2(10)
Re2 Re5 N1 N2 -104.0(8)
Re5 N1 N2 N3 -124(43)
Se5 Re6 N4 N5 -131.5(8)
Se7 Re6 N4 N5 49.2(8)
Se6 Re6 N4 N5 139.4(8)
Se8 Re6 N4 N5 -40.3(8)
Re2 Re6 N4 N5 -86.3(9)
Re4 Re6 N4 N5 94.5(9)
Re5 Re6 N4 N5 4.4(11)
Re3 Re6 N4 N5 -175.9(7)
Re6 N4 N5 N6 -173(16)
C15 P1 C11 C12 -55.8(10)
C13 P1 C11 C12 -164.2(9)
Re1 P1 C11 C12 72.8(10)
C11 P1 C13 C14 54.5(15)
C15 P1 C13 C14 -52.1(15)
Re1 P1 C13 C14 179.4(12)
C11 P1 C15 C16 -173.4(12)
C13 P1 C15 C16 -65.4(13)
Re1 P1 C15 C16 59.6(13)
C25 P2 C21 C22 169.0(8)
C23 P2 C21 C22 60.1(9)
Re2 P2 C21 C22 -64.5(8)
C25 P2 C23 C24 -52.2(10)
C21 P2 C23 C24 53.7(10)
Re2 P2 C23 C24 -179.4(8)
C23 P2 C25 C26 -57.7(9)
C21 P2 C25 C26 -165.2(8)
Re2 P2 C25 C26 67.8(9)
C35 P3 C31 C32 166.6(9)
C33 P3 C31 C32 56.4(10)
Re3 P3 C31 C32 -71.2(9)
C35 P3 C33 C34 63.9(11)
C31 P3 C33 C34 170.5(10)
Re3 P3 C33 C34 -64.0(10)
C33 P3 C35 C36 47.1(15)
C31 P3 C35 C36 -58.1(14)
Re3 P3 C35 C36 178.1(12)
C45 P4 C41 C42 49.6(11)
C43 P4 C41 C42 -56.1(11)
Re4 P4 C41 C42 177.3(9)
C41 P4 C43 C44 -56.3(10)
C45 P4 C43 C44 -165.4(9)
Re4 P4 C43 C44 67.1(9)
C41 P4 C45 C46 60.7(10)
C43 P4 C45 C46 169.7(9)
Re4 P4 C45 C46 -63.3(10)

loop_
_platon_squeeze_void_nr
_platon_squeeze_void_average_x
_platon_squeeze_void_average_y
_platon_squeeze_void_average_z
_platon_squeeze_void_volume
_platon_squeeze_void_count_electrons
_platon_squeeze_void_content
1 -0.050 0.000 0.500 390 125 ' '
2 -0.132 0.500 1.000 390 125 ' '
